data_7117053
loop_
_publ_author_name
'Takanori Shibata'
'Tsubasa Shizuno'
'Tomoya Sasaki'

_publ_section_title
;
 Enantioselective synthesis of planar-chiral benzosiloloferrocenes by
 Rh-catalyzed intramolecular C-H silylation
;
_journal_name_full Chem.Commun.
_journal_page_first 7802
_journal_paper_doi 10.1039/C5cc00723B
_journal_volume 51
_journal_year 2015
_chemical_absolute_configuration 'CHOOSE rm ad rmad syn or unk'
_chemical_formula_moiety 'C18 H18 Fe Si'
_chemical_formula_sum 'C18 H18 Fe Si'
_chemical_formula_weight 318.27
_space_group_crystal_system orthorhombic
_space_group_IT_number 19
_space_group_name_Hall 'P 2ac 2ab'
_space_group_name_H-M_alt 'P 21 21 21'
_symmetry_space_group_name_Hall 'P 2ac 2ab'
_symmetry_space_group_name_H-M 'P 21 21 21'
_atom_sites_solution_hydrogens geom
_atom_sites_solution_primary direct
_atom_sites_solution_secondary difmap
_audit_update_record
;
2015-01-25 deposited with the CCDC.
2015-02-05 downloaded from the CCDC.
;
_cell_angle_alpha 90.0000
_cell_angle_beta 90.0000
_cell_angle_gamma 90.0000
_cell_formula_units_Z 8
_cell_length_a 9.6741(4)
_cell_length_b 10.9465(6)
_cell_length_c 29.0292(11)
_cell_measurement_reflns_used 21292
_cell_measurement_temperature 173
_cell_measurement_theta_max 27.45
_cell_measurement_theta_min 3.14
_cell_volume 3074.1(2)
_computing_cell_refinement 'RAPID AUTO'
_computing_data_collection 'RAPID AUTO (Rigaku, ????)'
_computing_data_reduction 'RAPID AUTO'
_computing_molecular_graphics 'CrystalStructure 4.1'
_computing_publication_material 'CrystalStructure 4.1 (Rigaku, 2014)'
_computing_structure_refinement 'SHELXL2013 (Sheldrick, 2008)'
_computing_structure_solution 'SIR92 (Altomare, et al., 1994)'
_diffrn_ambient_temperature 173
_diffrn_detector_area_resol_mean 10.000
_diffrn_measured_fraction_theta_full 0.992
_diffrn_measured_fraction_theta_max 0.990
_diffrn_measurement_device_type 'Rigaku R-AXIS RAPID'
_diffrn_measurement_method \w
_diffrn_radiation_type 'Mo K\a'
_diffrn_radiation_wavelength 0.71075
_diffrn_reflns_av_R_equivalents 0.0606
_diffrn_reflns_Laue_measured_fraction_full 0.992
_diffrn_reflns_Laue_measured_fraction_max 0.990
_diffrn_reflns_limit_h_max 12
_diffrn_reflns_limit_h_min -11
_diffrn_reflns_limit_k_max 14
_diffrn_reflns_limit_k_min -14
_diffrn_reflns_limit_l_max 37
_diffrn_reflns_limit_l_min -37
_diffrn_reflns_number 29429
_diffrn_reflns_point_group_measured_fraction_full 0.993
_diffrn_reflns_point_group_measured_fraction_max 0.990
_diffrn_reflns_theta_full 25.242
_diffrn_reflns_theta_max 27.457
_diffrn_reflns_theta_min 3.141
_diffrn_standards_interval_count .
_diffrn_standards_number 0
_exptl_absorpt_coefficient_mu 1.045
_exptl_absorpt_correction_T_max 1.000
_exptl_absorpt_correction_T_min 0.594
_exptl_absorpt_correction_type multi-scan
_exptl_absorpt_process_details 'ABSCOR (Rigaku, 1995)'
_exptl_crystal_colour yellow
_exptl_crystal_density_diffrn 1.375
_exptl_crystal_density_method 'not measured'
_exptl_crystal_description unknown
_exptl_crystal_F_000 1328.00
_exptl_crystal_size_max 0.560
_exptl_crystal_size_mid 0.560
_refine_diff_density_max 0.52
_refine_diff_density_min -0.40
_refine_ls_abs_structure_details
;
 Flack x determined using 2036 quotients [(I+)-(I-)]/[(I+)+(I-)]
 (Parsons and Flack (2004), Acta Cryst. A60, s61).
;
_refine_ls_abs_structure_Flack 0.003(8)
_refine_ls_extinction_method none
_refine_ls_goodness_of_fit_ref 0.882
_refine_ls_hydrogen_treatment constr
_refine_ls_number_parameters 361
_refine_ls_number_reflns 6966
_refine_ls_number_restraints 0
_refine_ls_R_factor_all 0.0583
_refine_ls_R_factor_gt 0.0371
_refine_ls_shift/su_max 0.001
_refine_ls_structure_factor_coef Fsqd
_refine_ls_weighting_details 'w = 1/[\s^2^(Fo^2^)+(0.0517P)^2^+3.4879P] where P=(Fo^2^+2Fc^2^)/3'
_refine_ls_weighting_scheme calc
_refine_ls_wR_factor_gt 0.0826
_refine_ls_wR_factor_ref 0.1036
_reflns_number_gt 5562
_reflns_number_total 6966
_reflns_threshold_expression F^2^>2.0\s(F^2^)
_cod_data_source_file c5cc00723b2.cif
_cod_data_source_block Shibata2014-12-19
_cod_database_code 7117053
_shelxl_res_file
;
TITL Shibata2014-12-19
CELL  0.71075 9.67412 10.94650 29.02919 90.00000 90.00000 90.00000
ZERR  8 0.00038 0.00057 0.00110 0.00000 0.00000 0.00000
LATT -1
SYMM .50+X, .50-Y,    -Z
SYMM    -X, .50+Y, .50-Z
SYMM .50-X,    -Y, .50+Z
SFAC C H FE SI
UNIT 144 144 8 8
L.S. 10
FMAP 2
PLAN -25
WPDB -2
HTAB
BOND $H
CONF
LIST 4
TEMP -100.0
ACTA
WGHT    0.051700    3.487900
FVAR       0.65568
FE1   3    0.112174    0.077768    0.301877    11.00000    0.03014    0.02465 =
         0.02486    0.00102    0.00195    0.00049
FE2   3   -0.119962   -0.118326   -0.054350    11.00000    0.02582    0.03642 =
         0.02499    0.00022   -0.00197   -0.00072
SI3   4    0.133450    0.075434   -0.011000    11.00000    0.03047    0.02621 =
         0.03592    0.00157   -0.00276   -0.00137
SI4   4    0.351754    0.292869    0.255397    11.00000    0.03311    0.02720 =
         0.03503    0.00168   -0.00054   -0.00331
C5    1    0.233999    0.118301    0.201747    11.00000    0.02916    0.02566 =
         0.03036    0.00281   -0.00184    0.00478
C6    1    0.072209   -0.080640   -0.027035    11.00000    0.02411    0.02898 =
         0.02902    0.00261   -0.00620    0.00209
C7    1   -0.008031    0.117606    0.246218    11.00000    0.02879    0.03408 =
         0.03474    0.00059   -0.00121   -0.00367
AFIX  13
H7    2   -0.064483    0.058227    0.228014    11.00000   -1.20000
AFIX   0
C8    1    0.058619    0.259121    0.300980    11.00000    0.03907    0.02608 =
         0.03009    0.00051    0.00580    0.00198
AFIX  13
H8    2    0.056736    0.314628    0.328333    11.00000   -1.20000
AFIX   0
C9    1   -0.005370    0.165202    0.075059    11.00000    0.04141    0.03199 =
         0.04335   -0.00379   -0.00376    0.00269
AFIX  43
H9    2    0.040651    0.241692    0.073105    11.00000   -1.20000
AFIX   0
C10   1    0.132225    0.151119    0.237449    11.00000    0.02960    0.02644 =
         0.02560    0.00384    0.00038    0.00175
C11   1   -0.096505    0.142129    0.111549    11.00000    0.04782    0.04155 =
         0.04036   -0.01109   -0.00893    0.00692
AFIX  43
H11   2   -0.112362    0.203831    0.133947    11.00000   -1.20000
AFIX   0
C12   1    0.151898    0.023029    0.368635    11.00000    0.04880    0.03965 =
         0.02658    0.00416   -0.00046    0.00070
AFIX  13
H12   2    0.148746    0.076155    0.396640    11.00000   -1.20000
AFIX   0
C13   1   -0.006280   -0.274173   -0.046154    11.00000    0.03946    0.02650 =
         0.04062   -0.00362   -0.00577   -0.00062
AFIX  13
H13   2   -0.021031   -0.352435   -0.063229    11.00000   -1.20000
AFIX   0
C14   1    0.440120    0.079260    0.136731    11.00000    0.03982    0.04890 =
         0.03395    0.00135    0.00920    0.00770
AFIX  43
H14   2    0.510141    0.065960    0.114341    11.00000   -1.20000
AFIX   0
C15   1   -0.022485   -0.123001    0.007822    11.00000    0.03008    0.02973 =
         0.02298    0.00151   -0.00664   -0.00215
C16   1    0.017866    0.076369    0.041692    11.00000    0.03158    0.02723 =
         0.03394   -0.00016   -0.00535    0.00318
C17   1    0.102470    0.200696   -0.053126    11.00000    0.04141    0.03786 =
         0.04696    0.01129    0.00063    0.00647
AFIX  33
H17A  2    0.004663    0.201541   -0.061911    11.00000   -1.20000
H17B  2    0.126947    0.279172   -0.039075    11.00000   -1.20000
H17C  2    0.159490    0.187319   -0.080570    11.00000   -1.20000
AFIX   0
C18   1   -0.071730   -0.240994   -0.003801    11.00000    0.03481    0.02837 =
         0.03307    0.00210   -0.00289   -0.00474
AFIX  13
H18   2   -0.138198   -0.291748    0.014357    11.00000   -1.20000
AFIX   0
C19   1    0.358554    0.184536    0.204902    11.00000    0.03039    0.03299 =
         0.02707    0.00388    0.00474    0.00103
C20   1    0.461069    0.162869    0.171805    11.00000    0.03303    0.04375 =
         0.03747    0.00506    0.00494   -0.00152
AFIX  43
H20   2    0.546056    0.206126    0.173461    11.00000   -1.20000
AFIX   0
C21   1    0.490969    0.270523    0.298699    11.00000    0.04542    0.03686 =
         0.05256    0.00137   -0.00699   -0.00483
AFIX  33
H21A  2    0.578305    0.302268    0.286481    11.00000   -1.20000
H21B  2    0.467145    0.314305    0.327055    11.00000   -1.20000
H21C  2    0.500868    0.183212    0.305394    11.00000   -1.20000
AFIX   0
C22   1    0.175575    0.238899    0.271380    11.00000    0.03750    0.02155 =
         0.03222    0.00226    0.00003    0.00125
C23   1    0.228546   -0.077681    0.304080    11.00000    0.05015    0.03646 =
         0.03722    0.00528    0.00838    0.02123
AFIX  13
H23   2    0.289408   -0.109104    0.278883    11.00000   -1.20000
AFIX   0
C24   1   -0.163670    0.031371    0.115546    11.00000    0.04240    0.05342 =
         0.02984   -0.00263    0.00118    0.00454
AFIX  43
H24   2   -0.223748    0.016630    0.140828    11.00000   -1.20000
AFIX   0
C25   1    0.213973    0.033453    0.166461    11.00000    0.03661    0.03627 =
         0.03143   -0.00170   -0.00190   -0.00111
AFIX  43
H25   2    0.129975   -0.011239    0.164624    11.00000   -1.20000
AFIX   0
C26   1   -0.053569   -0.036873    0.045589    11.00000    0.03302    0.03179 =
         0.02800    0.00286   -0.00895    0.00115
C27   1    0.086226   -0.104851    0.310056    11.00000    0.06203    0.02289 =
         0.04206    0.00475   -0.00480   -0.00028
AFIX  13
H27   2    0.029344   -0.159336    0.289926    11.00000   -1.20000
AFIX   0
C28   1   -0.142830   -0.059375    0.082099    11.00000    0.03792    0.03691 =
         0.03088    0.00199   -0.00360   -0.00260
AFIX  43
H28   2   -0.189379   -0.135545    0.084411    11.00000   -1.20000
AFIX   0
C29   1   -0.053334    0.185406    0.285410    11.00000    0.03206    0.03265 =
         0.03783    0.00887    0.00288    0.00948
AFIX  13
H29   2   -0.147173    0.180979    0.299760    11.00000   -1.20000
AFIX   0
C30   1    0.316729    0.014837    0.134285    11.00000    0.05141    0.04309 =
         0.02547   -0.00595    0.00438    0.00582
AFIX  43
H30   2    0.302931   -0.042651    0.110204    11.00000   -1.20000
AFIX   0
C31   1    0.039507   -0.042866    0.349686    11.00000    0.04203    0.03106 =
         0.04145    0.01202    0.00492   -0.00089
AFIX  13
H31   2   -0.056676   -0.045079    0.362278    11.00000   -1.20000
AFIX   0
C32   1   -0.222296   -0.117167   -0.115359    11.00000    0.03840    0.10629 =
         0.02834   -0.00981   -0.01143    0.01765
AFIX  13
H32   2   -0.196968   -0.165322   -0.143389    11.00000   -1.20000
AFIX   0
C33   1    0.081025   -0.176237   -0.060707    11.00000    0.02719    0.03783 =
         0.03195   -0.00382   -0.00337    0.00275
AFIX  13
H33   2    0.137619   -0.174290   -0.089524    11.00000   -1.20000
AFIX   0
C34   1   -0.237267    0.035822   -0.062567    11.00000    0.04041    0.04969 =
         0.05619    0.00273   -0.01098    0.00962
AFIX  13
H34   2   -0.223001    0.115388   -0.046322    11.00000   -1.20000
AFIX   0
C35   1    0.320426    0.078087    0.004451    11.00000    0.03864    0.03599 =
         0.05420   -0.00138   -0.00751   -0.00320
AFIX  33
H35A  2    0.339876    0.012899    0.026664    11.00000   -1.20000
H35B  2    0.376128    0.065452   -0.023341    11.00000   -1.20000
H35C  2    0.343585    0.157305    0.018154    11.00000   -1.20000
AFIX   0
C36   1    0.269353    0.002014    0.340328    11.00000    0.03946    0.04672 =
         0.03911    0.00911   -0.00072    0.00385
AFIX  13
H36   2    0.363639    0.037419    0.344926    11.00000   -1.20000
AFIX   0
C37   1   -0.320530   -0.060235   -0.047353    11.00000    0.02860    0.07550 =
         0.04001    0.00726    0.00569    0.01164
AFIX  13
H37   2   -0.375959   -0.061463   -0.018280    11.00000   -1.20000
AFIX   0
C38   1   -0.312958   -0.155198   -0.080069    11.00000    0.02690    0.06198 =
         0.06656   -0.00457   -0.01581    0.00003
AFIX  13
H38   2   -0.362313   -0.235348   -0.078431    11.00000   -1.20000
AFIX   0
C39   1   -0.176459    0.001110   -0.104772    11.00000    0.03184    0.08449 =
         0.04999    0.02988   -0.00916    0.00182
AFIX  13
H39   2   -0.112419    0.051981   -0.123831    11.00000   -1.20000
AFIX   0
C40   1    0.351785    0.456009    0.236084    11.00000    0.04831    0.02894 =
         0.05814    0.00791    0.00763   -0.00483
AFIX  33
H40A  2    0.278516    0.468274    0.213235    11.00000   -1.20000
H40B  2    0.335375    0.509389    0.262628    11.00000   -1.20000
H40C  2    0.441479    0.475779    0.222277    11.00000   -1.20000
AFIX   0
HKLF 4
 
REM  Shibata2014-12-19
REM R1 =  0.0371 for    5562 Fo > 4sig(Fo)  and  0.0583 for all    6966 data
REM    361 parameters refined using      0 restraints
 
END  
     
WGHT      0.0327      1.0655 

REM No hydrogen bonds found for HTAB generation

REM Highest difference peak  0.519,  deepest hole -0.403,  1-sigma level  0.076
Q1    1   0.2413  0.0357  0.3019  11.00000  0.05    0.52
Q2    1   0.1078  0.0431  0.2593  11.00000  0.05    0.48
Q3    1   0.1237  0.1317  0.2598  11.00000  0.05    0.47
Q4    1   0.1144  0.1574  0.3007  11.00000  0.05    0.47
Q5    1   0.1039  0.1244  0.3420  11.00000  0.05    0.46
Q6    1  -0.1247 -0.0754 -0.0932  11.00000  0.05    0.46
Q7    1  -0.1176 -0.0412 -0.0540  11.00000  0.05    0.44
Q8    1   0.2398  0.1222  0.3019  11.00000  0.05    0.43
Q9    1   0.0164 -0.0806 -0.0487  11.00000  0.05    0.42
Q10   1   0.1933  0.1553  0.2770  11.00000  0.05    0.40
Q11   1  -0.1190 -0.1780 -0.0144  11.00000  0.05    0.39
Q12   1   0.1264  0.0455  0.0319  11.00000  0.05    0.39
Q13   1   0.3489  0.3781  0.2504  11.00000  0.05    0.37
Q14   1   0.1219  0.0395  0.3469  11.00000  0.05    0.36
Q15   1  -0.2422 -0.1729 -0.0571  11.00000  0.05    0.35
Q16   1  -0.2032 -0.0307 -0.0757  11.00000  0.05    0.35
Q17   1  -0.0190 -0.1823 -0.0822  11.00000  0.05    0.35
Q18   1  -0.0166  0.1162  0.3003  11.00000  0.05    0.34
Q19   1   0.0189 -0.1665 -0.0576  11.00000  0.05    0.34
Q20   1  -0.1117 -0.1567 -0.0954  11.00000  0.05    0.34
Q21   1   0.0189  0.0170  0.2809  11.00000  0.05    0.34
Q22   1  -0.2523 -0.0806 -0.0497  11.00000  0.05    0.34
Q23   1   0.1138  0.0044  0.3043  11.00000  0.05    0.34
Q24   1  -0.0415 -0.0404 -0.0306  11.00000  0.05    0.33
Q25   1   0.1438  0.1236 -0.0513  11.00000  0.05    0.33
;

loop_
_symmetry_equiv_pos_site_id
_space_group_symop_operation_xyz
1 +X,+Y,+Z
2 1/2+X,1/2-Y,-Z
3 -X,1/2+Y,1/2-Z
4 1/2-X,-Y,1/2+Z

loop_
_atom_site_label
_atom_site_type_symbol
_atom_site_fract_x
_atom_site_fract_y
_atom_site_fract_z
_atom_site_U_iso_or_equiv
_atom_site_adp_type
_atom_site_occupancy
_atom_site_site_symmetry_multiplicity
_atom_site_calc_flag
_atom_site_refinement_flags
_atom_site_disorder_assembly
_atom_site_disorder_group
Fe1 Fe 0.11217(7) 0.07777(6) 0.30188(2) 0.02655(16) Uani 1 4 d . . .
Fe2 Fe -0.11996(7) -0.11833(6) -0.05435(2) 0.02908(17) Uani 1 4 d . . .
Si3 Si 0.13345(14) 0.07543(12) -0.01100(4) 0.0309(3) Uani 1 4 d . . .
Si4 Si 0.35175(14) 0.29287(12) 0.25540(5) 0.0318(3) Uani 1 4 d . . .
C5 C 0.2340(5) 0.1183(4) 0.20175(16) 0.0284(9) Uani 1 4 d . . .
C6 C 0.0722(5) -0.0806(5) -0.02703(15) 0.0274(10) Uani 1 4 d . . .
C7 C -0.0080(5) 0.1176(5) 0.24622(17) 0.0325(10) Uani 1 4 d . . .
C8 C 0.0586(5) 0.2591(4) 0.30098(17) 0.0317(10) Uani 1 4 d . . .
C9 C -0.0054(6) 0.1652(5) 0.07506(18) 0.0389(12) Uani 1 4 d . . .
C10 C 0.1322(5) 0.1511(4) 0.23745(14) 0.0272(9) Uani 1 4 d . . .
C11 C -0.0965(6) 0.1421(5) 0.11155(18) 0.0432(13) Uani 1 4 d . . .
C12 C 0.1519(6) 0.0230(5) 0.36864(16) 0.0383(12) Uani 1 4 d . . .
C13 C -0.0063(5) -0.2742(5) -0.04615(17) 0.0355(11) Uani 1 4 d . . .
C14 C 0.4401(6) 0.0793(6) 0.13673(18) 0.0409(12) Uani 1 4 d . . .
C15 C -0.0225(5) -0.1230(5) 0.00782(15) 0.0276(10) Uani 1 4 d . . .
C16 C 0.0179(5) 0.0764(5) 0.04169(16) 0.0309(10) Uani 1 4 d . . .
C17 C 0.1025(6) 0.2007(5) -0.05313(18) 0.0421(12) Uani 1 4 d . . .
C18 C -0.0717(5) -0.2410(5) -0.00380(17) 0.0321(10) Uani 1 4 d . . .
C19 C 0.3585(5) 0.1845(4) 0.20490(15) 0.0301(10) Uani 1 4 d . . .
C20 C 0.4611(6) 0.1629(5) 0.17181(18) 0.0381(12) Uani 1 4 d . . .
C21 C 0.4910(6) 0.2705(5) 0.2987(2) 0.0449(13) Uani 1 4 d . . .
C22 C 0.1756(5) 0.2389(4) 0.27138(16) 0.0304(10) Uani 1 4 d . . .
C23 C 0.2286(6) -0.0777(5) 0.30408(18) 0.0413(12) Uani 1 4 d . . .
C24 C -0.1637(6) 0.0314(5) 0.11555(18) 0.0419(13) Uani 1 4 d . . .
C25 C 0.2140(6) 0.0335(5) 0.16646(17) 0.0348(11) Uani 1 4 d . . .
C26 C -0.0536(5) -0.0369(5) 0.04559(16) 0.0309(10) Uani 1 4 d . . .
C27 C 0.0862(6) -0.1049(5) 0.31006(18) 0.0423(13) Uani 1 4 d . . .
C28 C -0.1428(5) -0.0594(5) 0.08210(15) 0.0352(11) Uani 1 4 d . . .
C29 C -0.0533(5) 0.1854(5) 0.28541(17) 0.0342(11) Uani 1 4 d . . .
C30 C 0.3167(6) 0.0148(5) 0.13428(17) 0.0400(13) Uani 1 4 d . . .
C31 C 0.0395(6) -0.0429(5) 0.34969(18) 0.0382(12) Uani 1 4 d . . .
C32 C -0.2223(6) -0.1172(8) -0.11536(19) 0.0577(19) Uani 1 4 d . . .
C33 C 0.0810(5) -0.1762(5) -0.06071(17) 0.0323(11) Uani 1 4 d . . .
C34 C -0.2373(6) 0.0358(6) -0.0626(2) 0.0488(15) Uani 1 4 d . . .
C35 C 0.3204(5) 0.0781(5) 0.0045(2) 0.0429(12) Uani 1 4 d . . .
C36 C 0.2693(6) 0.0020(6) 0.34033(18) 0.0418(13) Uani 1 4 d . . .
C37 C -0.3205(5) -0.0602(6) -0.0474(2) 0.0480(15) Uani 1 4 d . . .
C38 C -0.3130(6) -0.1552(6) -0.0801(2) 0.0518(16) Uani 1 4 d . . .
C39 C -0.1765(6) 0.0011(7) -0.1048(2) 0.0554(18) Uani 1 4 d . . .
C40 C 0.3518(6) 0.4560(5) 0.2361(2) 0.0451(14) Uani 1 4 d . . .
H7 H -0.06448 0.05823 0.22801 0.0390 Uiso 1 4 calc R . .
H8 H 0.05674 0.31463 0.32833 0.0381 Uiso 1 4 calc R . .
H9 H 0.04065 0.24169 0.0731 0.0467 Uiso 1 4 calc R . .
H11 H -0.11236 0.20383 0.13395 0.0519 Uiso 1 4 calc R . .
H12 H 0.14875 0.07615 0.39664 0.0460 Uiso 1 4 calc R . .
H13 H -0.02103 -0.35244 -0.06323 0.0426 Uiso 1 4 calc R . .
H14 H 0.51014 0.06596 0.11434 0.0491 Uiso 1 4 calc R . .
H17A H 0.00466 0.20154 -0.06191 0.0505 Uiso 1 4 calc R . .
H17B H 0.12695 0.27917 -0.03907 0.0505 Uiso 1 4 calc R . .
H17C H 0.15949 0.18732 -0.08057 0.0505 Uiso 1 4 calc R . .
H18 H -0.1382 -0.29175 0.01436 0.0385 Uiso 1 4 calc R . .
H20 H 0.54606 0.20613 0.17346 0.0457 Uiso 1 4 calc R . .
H21A H 0.57831 0.30227 0.28648 0.0539 Uiso 1 4 calc R . .
H21B H 0.46714 0.3143 0.32706 0.0539 Uiso 1 4 calc R . .
H21C H 0.50087 0.18321 0.30539 0.0539 Uiso 1 4 calc R . .
H23 H 0.28941 -0.1091 0.27888 0.0495 Uiso 1 4 calc R . .
H24 H -0.22375 0.01663 0.14083 0.0503 Uiso 1 4 calc R . .
H25 H 0.12998 -0.01124 0.16462 0.0417 Uiso 1 4 calc R . .
H27 H 0.02934 -0.15934 0.28993 0.0508 Uiso 1 4 calc R . .
H28 H -0.18938 -0.13555 0.08441 0.0423 Uiso 1 4 calc R . .
H29 H -0.14717 0.18098 0.29976 0.0410 Uiso 1 4 calc R . .
H30 H 0.30293 -0.04265 0.1102 0.0480 Uiso 1 4 calc R . .
H31 H -0.05668 -0.04508 0.36228 0.0458 Uiso 1 4 calc R . .
H32 H -0.19697 -0.16532 -0.14339 0.0692 Uiso 1 4 calc R . .
H33 H 0.13762 -0.17429 -0.08952 0.0388 Uiso 1 4 calc R . .
H34 H -0.223 0.11539 -0.04632 0.0585 Uiso 1 4 calc R . .
H35A H 0.33988 0.0129 0.02666 0.0515 Uiso 1 4 calc R . .
H35B H 0.37613 0.06545 -0.02334 0.0515 Uiso 1 4 calc R . .
H35C H 0.34358 0.15731 0.01815 0.0515 Uiso 1 4 calc R . .
H36 H 0.36364 0.03742 0.34493 0.0501 Uiso 1 4 calc R . .
H37 H -0.37596 -0.06146 -0.01828 0.0576 Uiso 1 4 calc R . .
H38 H -0.36231 -0.23535 -0.07843 0.0622 Uiso 1 4 calc R . .
H39 H -0.11242 0.05198 -0.12383 0.0665 Uiso 1 4 calc R . .
H40A H 0.27852 0.46827 0.21323 0.0542 Uiso 1 4 calc R . .
H40B H 0.33538 0.50939 0.26263 0.0542 Uiso 1 4 calc R . .
H40C H 0.44148 0.47578 0.22228 0.0542 Uiso 1 4 calc R . .

loop_
_atom_site_aniso_label
_atom_site_aniso_U_11
_atom_site_aniso_U_22
_atom_site_aniso_U_33
_atom_site_aniso_U_12
_atom_site_aniso_U_13
_atom_site_aniso_U_23
Fe1 0.0301(3) 0.0246(3) 0.0249(3) 0.0005(3) 0.0019(3) 0.0010(2)
Fe2 0.0258(3) 0.0364(4) 0.0250(3) -0.0007(3) -0.0020(3) 0.0002(3)
Si3 0.0305(7) 0.0262(6) 0.0359(7) -0.0014(6) -0.0028(6) 0.0016(5)
Si4 0.0331(7) 0.0272(7) 0.0350(7) -0.0033(5) -0.0005(6) 0.0017(5)
C5 0.029(2) 0.026(2) 0.030(2) 0.0048(19) -0.002(2) 0.003(2)
C6 0.024(2) 0.029(2) 0.029(2) 0.0021(19) -0.0062(19) 0.0026(19)
C7 0.029(2) 0.034(3) 0.035(2) -0.004(2) -0.001(2) 0.001(2)
C8 0.039(3) 0.026(2) 0.030(2) 0.002(2) 0.006(2) 0.001(2)
C9 0.041(3) 0.032(3) 0.043(3) 0.003(2) -0.004(3) -0.004(2)
C10 0.030(2) 0.026(2) 0.026(2) 0.0018(19) 0.000(2) 0.0038(16)
C11 0.048(3) 0.042(3) 0.040(3) 0.007(3) -0.009(3) -0.011(2)
C12 0.049(3) 0.040(3) 0.027(2) 0.001(2) -0.000(2) 0.004(2)
C13 0.039(3) 0.026(3) 0.041(3) -0.001(2) -0.006(2) -0.004(2)
C14 0.040(3) 0.049(3) 0.034(3) 0.008(3) 0.009(2) 0.001(2)
C15 0.030(2) 0.030(2) 0.023(2) -0.0022(19) -0.007(2) 0.0015(19)
C16 0.032(2) 0.027(2) 0.034(2) 0.003(2) -0.005(2) -0.000(2)
C17 0.041(3) 0.038(3) 0.047(3) 0.006(2) 0.001(3) 0.011(2)
C18 0.035(3) 0.028(3) 0.033(2) -0.0047(19) -0.003(2) 0.002(2)
C19 0.030(2) 0.033(3) 0.027(2) 0.001(2) 0.005(2) 0.0039(18)
C20 0.033(3) 0.044(3) 0.037(3) -0.002(2) 0.005(2) 0.005(2)
C21 0.045(3) 0.037(3) 0.053(3) -0.005(2) -0.007(3) 0.001(3)
C22 0.037(3) 0.022(2) 0.032(2) 0.0013(19) 0.000(2) 0.0023(19)
C23 0.050(3) 0.036(3) 0.037(3) 0.021(3) 0.008(3) 0.005(2)
C24 0.042(3) 0.053(4) 0.030(2) 0.005(3) 0.001(2) -0.003(2)
C25 0.037(3) 0.036(3) 0.031(2) -0.001(2) -0.002(2) -0.002(2)
C26 0.033(2) 0.032(3) 0.028(2) 0.001(2) -0.009(2) 0.0029(19)
C27 0.062(4) 0.023(3) 0.042(3) -0.000(2) -0.005(3) 0.005(2)
C28 0.038(3) 0.037(3) 0.031(2) -0.003(2) -0.004(2) 0.002(2)
C29 0.032(3) 0.033(3) 0.038(3) 0.009(2) 0.003(2) 0.009(2)
C30 0.051(3) 0.043(3) 0.025(2) 0.006(3) 0.004(2) -0.006(2)
C31 0.042(3) 0.031(3) 0.041(3) -0.001(2) 0.005(3) 0.012(2)
C32 0.038(3) 0.106(6) 0.028(3) 0.018(4) -0.011(3) -0.010(3)
C33 0.027(2) 0.038(3) 0.032(2) 0.003(2) -0.003(2) -0.004(2)
C34 0.040(3) 0.050(4) 0.056(4) 0.010(3) -0.011(3) 0.003(3)
C35 0.039(3) 0.036(3) 0.054(3) -0.003(2) -0.008(3) -0.001(3)
C36 0.039(3) 0.047(3) 0.039(3) 0.004(3) -0.001(3) 0.009(2)
C37 0.029(2) 0.075(4) 0.040(3) 0.012(3) 0.006(2) 0.007(3)
C38 0.027(3) 0.062(4) 0.067(4) 0.000(3) -0.016(3) -0.005(3)
C39 0.032(3) 0.084(5) 0.050(3) 0.002(3) -0.009(3) 0.030(3)
C40 0.048(3) 0.029(3) 0.058(3) -0.005(2) 0.008(3) 0.008(2)

loop_
_atom_type_symbol
_atom_type_description
_atom_type_scat_dispersion_real
_atom_type_scat_dispersion_imag
_atom_type_scat_source
C C 0.0033 0.0016
;
International Tables for Crystallography
(Vol. C, Tables 4.2.6.8 and 6.1.1.4)
;
H H 0.0000 0.0000
;
International Tables for Crystallography
(Vol. C, Table 6.1.1.4)
;
Fe Fe 0.3463 0.8444
;
International Tables for Crystallography
(Vol. C, Tables 4.2.6.8 and 6.1.1.4)
;
Si Si 0.0817 0.0704
;
International Tables for Crystallography
(Vol. C, Tables 4.2.6.8 and 6.1.1.4)
;

loop_
_geom_angle_atom_site_label_1
_geom_angle_atom_site_label_2
_geom_angle_atom_site_label_3
_geom_angle
_geom_angle_publ_flag
_geom_angle_site_symmetry_1
_geom_angle_site_symmetry_2
_geom_angle_site_symmetry_3
C7 Fe1 C8 68.8(2) yes . . .
C7 Fe1 C10 40.96(19) yes . . .
C7 Fe1 C12 155.9(2) yes . . .
C7 Fe1 C22 69.3(2) yes . . .
C7 Fe1 C23 121.2(2) yes . . .
C7 Fe1 C27 103.5(2) yes . . .
C7 Fe1 C29 40.9(2) yes . . .
C7 Fe1 C31 118.8(2) yes . . .
C7 Fe1 C36 159.5(2) yes . . .
C8 Fe1 C10 68.43(19) yes . . .
C8 Fe1 C12 109.9(2) yes . . .
C8 Fe1 C22 40.87(19) yes . . .
C8 Fe1 C23 161.1(2) yes . . .
C8 Fe1 C27 157.5(2) yes . . .
C8 Fe1 C29 40.7(2) yes . . .
C8 Fe1 C31 123.2(2) yes . . .
C8 Fe1 C36 125.6(2) yes . . .
C10 Fe1 C12 162.7(2) yes . . .
C10 Fe1 C22 40.96(18) yes . . .
C10 Fe1 C23 107.7(2) yes . . .
C10 Fe1 C27 120.38(19) yes . . .
C10 Fe1 C29 68.54(19) yes . . .
C10 Fe1 C31 155.4(2) yes . . .
C10 Fe1 C36 125.7(2) yes . . .
C12 Fe1 C22 126.5(2) yes . . .
C12 Fe1 C23 68.0(2) yes . . .
C12 Fe1 C27 68.1(2) yes . . .
C12 Fe1 C29 122.2(2) yes . . .
C12 Fe1 C31 40.4(2) yes . . .
C12 Fe1 C36 40.3(2) yes . . .
C22 Fe1 C23 124.1(2) yes . . .
C22 Fe1 C27 158.1(2) yes . . .
C22 Fe1 C29 68.9(2) yes . . .
C22 Fe1 C31 161.1(2) yes . . .
C22 Fe1 C36 110.9(2) yes . . .
C23 Fe1 C27 40.8(2) yes . . .
C23 Fe1 C29 156.9(2) yes . . .
C23 Fe1 C31 68.2(2) yes . . .
C23 Fe1 C36 40.6(2) yes . . .
C27 Fe1 C29 119.9(2) yes . . .
C27 Fe1 C31 40.5(2) yes . . .
C27 Fe1 C36 68.4(2) yes . . .
C29 Fe1 C31 105.2(2) yes . . .
C29 Fe1 C36 159.5(2) yes . . .
C31 Fe1 C36 68.0(2) yes . . .
C6 Fe2 C13 68.7(2) yes . . .
C6 Fe2 C15 41.16(18) yes . . .
C6 Fe2 C18 69.48(19) yes . . .
C6 Fe2 C32 140.7(2) yes . . .
C6 Fe2 C33 40.79(19) yes . . .
C6 Fe2 C34 112.3(2) yes . . .
C6 Fe2 C37 138.8(2) yes . . .
C6 Fe2 C38 178.7(2) yes . . .
C6 Fe2 C39 112.9(2) yes . . .
C13 Fe2 C15 68.1(2) yes . . .
C13 Fe2 C18 41.0(2) yes . . .
C13 Fe2 C32 111.7(3) yes . . .
C13 Fe2 C33 40.8(2) yes . . .
C13 Fe2 C34 178.9(2) yes . . .
C13 Fe2 C37 139.1(2) yes . . .
C13 Fe2 C38 111.6(2) yes . . .
C13 Fe2 C39 139.8(2) yes . . .
C15 Fe2 C18 40.7(2) yes . . .
C15 Fe2 C32 178.1(2) yes . . .
C15 Fe2 C33 68.50(19) yes . . .
C15 Fe2 C34 112.4(2) yes . . .
C15 Fe2 C37 111.0(2) yes . . .
C15 Fe2 C38 137.7(2) yes . . .
C15 Fe2 C39 141.0(2) yes . . .
C18 Fe2 C32 137.9(3) yes . . .
C18 Fe2 C33 69.2(2) yes . . .
C18 Fe2 C34 138.8(2) yes . . .
C18 Fe2 C37 110.4(2) yes . . .
C18 Fe2 C38 109.9(2) yes . . .
C18 Fe2 C39 177.5(2) yes . . .
C32 Fe2 C33 112.7(2) yes . . .
C32 Fe2 C34 67.8(3) yes . . .
C32 Fe2 C37 67.9(2) yes . . .
C32 Fe2 C38 40.5(3) yes . . .
C32 Fe2 C39 40.4(3) yes . . .
C33 Fe2 C34 140.2(2) yes . . .
C33 Fe2 C37 179.5(2) yes . . .
C33 Fe2 C38 140.2(2) yes . . .
C33 Fe2 C39 112.8(2) yes . . .
C34 Fe2 C37 39.8(3) yes . . .
C34 Fe2 C38 67.4(3) yes . . .
C34 Fe2 C39 40.4(3) yes . . .
C37 Fe2 C38 40.2(3) yes . . .
C37 Fe2 C39 67.6(2) yes . . .
C38 Fe2 C39 67.7(3) yes . . .
C6 Si3 C16 91.1(2) yes . . .
C6 Si3 C17 117.3(2) yes . . .
C6 Si3 C35 112.5(2) yes . . .
C16 Si3 C17 115.6(2) yes . . .
C16 Si3 C35 112.2(2) yes . . .
C17 Si3 C35 107.6(3) yes . . .
C19 Si4 C21 114.7(2) yes . . .
C19 Si4 C22 91.5(2) yes . . .
C19 Si4 C40 111.5(2) yes . . .
C21 Si4 C22 116.9(2) yes . . .
C21 Si4 C40 109.2(3) yes . . .
C22 Si4 C40 112.2(2) yes . . .
C10 C5 C19 113.6(4) yes . . .
C10 C5 C25 125.8(4) yes . . .
C19 C5 C25 120.6(4) yes . . .
Fe2 C6 Si3 124.4(2) yes . . .
Fe2 C6 C15 68.5(2) yes . . .
Fe2 C6 C33 69.3(3) yes . . .
Si3 C6 C15 108.7(3) yes . . .
Si3 C6 C33 144.9(4) yes . . .
C15 C6 C33 106.3(4) yes . . .
Fe1 C7 C10 69.8(3) yes . . .
Fe1 C7 C29 69.8(3) yes . . .
C10 C7 C29 107.5(4) yes . . .
Fe1 C8 C22 70.1(3) yes . . .
Fe1 C8 C29 69.4(3) yes . . .
C22 C8 C29 108.8(4) yes . . .
C11 C9 C16 120.2(5) yes . . .
Fe1 C10 C5 127.6(3) yes . . .
Fe1 C10 C7 69.3(3) yes . . .
Fe1 C10 C22 70.3(2) yes . . .
C5 C10 C7 134.2(4) yes . . .
C5 C10 C22 116.7(4) yes . . .
C7 C10 C22 109.1(4) yes . . .
C9 C11 C24 121.2(5) yes . . .
Fe1 C12 C31 68.9(3) yes . . .
Fe1 C12 C36 69.7(3) yes . . .
C31 C12 C36 107.9(4) yes . . .
Fe2 C13 C18 69.5(3) yes . . .
Fe2 C13 C33 70.0(3) yes . . .
C18 C13 C33 109.0(4) yes . . .
C20 C14 C30 120.0(5) yes . . .
Fe2 C15 C6 70.4(2) yes . . .
Fe2 C15 C18 69.9(3) yes . . .
Fe2 C15 C26 123.2(3) yes . . .
C6 C15 C18 109.9(4) yes . . .
C6 C15 C26 116.4(4) yes . . .
C18 C15 C26 133.6(4) yes . . .
Si3 C16 C9 131.4(4) yes . . .
Si3 C16 C26 110.2(3) yes . . .
C9 C16 C26 118.3(4) yes . . .
Fe2 C18 C13 69.5(3) yes . . .
Fe2 C18 C15 69.4(3) yes . . .
C13 C18 C15 106.7(4) yes . . .
Si4 C19 C5 110.1(3) yes . . .
Si4 C19 C20 131.6(4) yes . . .
C5 C19 C20 118.3(4) yes . . .
C14 C20 C19 120.8(5) yes . . .
Fe1 C22 Si4 130.5(3) yes . . .
Fe1 C22 C8 69.0(3) yes . . .
Fe1 C22 C10 68.7(3) yes . . .
Si4 C22 C8 145.1(4) yes . . .
Si4 C22 C10 107.9(3) yes . . .
C8 C22 C10 106.4(4) yes . . .
Fe1 C23 C27 69.1(3) yes . . .
Fe1 C23 C36 70.4(3) yes . . .
C27 C23 C36 107.9(5) yes . . .
C11 C24 C28 119.7(5) yes . . .
C5 C25 C30 119.7(5) yes . . .
C15 C26 C16 113.4(4) yes . . .
C15 C26 C28 125.4(4) yes . . .
C16 C26 C28 121.1(4) yes . . .
Fe1 C27 C23 70.1(3) yes . . .
Fe1 C27 C31 70.2(3) yes . . .
C23 C27 C31 108.1(5) yes . . .
C24 C28 C26 119.4(5) yes . . .
Fe1 C29 C7 69.3(3) yes . . .
Fe1 C29 C8 69.9(3) yes . . .
C7 C29 C8 108.3(4) yes . . .
C14 C30 C25 120.7(5) yes . . .
Fe1 C31 C12 70.7(3) yes . . .
Fe1 C31 C27 69.3(3) yes . . .
C12 C31 C27 108.4(5) yes . . .
Fe2 C32 C38 70.6(3) yes . . .
Fe2 C32 C39 70.1(4) yes . . .
C38 C32 C39 108.0(6) yes . . .
Fe2 C33 C6 70.0(3) yes . . .
Fe2 C33 C13 69.2(3) yes . . .
C6 C33 C13 108.1(4) yes . . .
Fe2 C34 C37 70.3(4) yes . . .
Fe2 C34 C39 69.4(4) yes . . .
C37 C34 C39 108.2(6) yes . . .
Fe1 C36 C12 70.0(3) yes . . .
Fe1 C36 C23 69.0(3) yes . . .
C12 C36 C23 107.8(5) yes . . .
Fe2 C37 C34 69.9(3) yes . . .
Fe2 C37 C38 69.9(3) yes . . .
C34 C37 C38 108.2(5) yes . . .
Fe2 C38 C32 68.9(3) yes . . .
Fe2 C38 C37 69.9(3) yes . . .
C32 C38 C37 107.7(6) yes . . .
Fe2 C39 C32 69.5(4) yes . . .
Fe2 C39 C34 70.2(4) yes . . .
C32 C39 C34 107.9(6) yes . . .
Fe1 C7 H7 126.269 no . . .
C10 C7 H7 126.256 no . . .
C29 C7 H7 126.272 no . . .
Fe1 C8 H8 125.620 no . . .
C22 C8 H8 125.614 no . . .
C29 C8 H8 125.622 no . . .
C11 C9 H9 119.935 no . . .
C16 C9 H9 119.915 no . . .
C9 C11 H11 119.404 no . . .
C24 C11 H11 119.393 no . . .
Fe1 C12 H12 126.059 no . . .
C31 C12 H12 126.063 no . . .
C36 C12 H12 126.063 no . . .
Fe2 C13 H13 125.492 no . . .
C18 C13 H13 125.501 no . . .
C33 C13 H13 125.483 no . . .
C20 C14 H14 120.020 no . . .
C30 C14 H14 120.014 no . . .
Si3 C17 H17A 109.463 no . . .
Si3 C17 H17B 109.456 no . . .
Si3 C17 H17C 109.469 no . . .
H17A C17 H17B 109.476 no . . .
H17A C17 H17C 109.482 no . . .
H17B C17 H17C 109.482 no . . .
Fe2 C18 H18 126.650 no . . .
C13 C18 H18 126.646 no . . .
C15 C18 H18 126.652 no . . .
C14 C20 H20 119.566 no . . .
C19 C20 H20 119.586 no . . .
Si4 C21 H21A 109.469 no . . .
Si4 C21 H21B 109.469 no . . .
Si4 C21 H21C 109.467 no . . .
H21A C21 H21B 109.476 no . . .
H21A C21 H21C 109.471 no . . .
H21B C21 H21C 109.476 no . . .
Fe1 C23 H23 126.051 no . . .
C27 C23 H23 126.054 no . . .
C36 C23 H23 126.058 no . . .
C11 C24 H24 120.143 no . . .
C28 C24 H24 120.137 no . . .
C5 C25 H25 120.166 no . . .
C30 C25 H25 120.156 no . . .
Fe1 C27 H27 125.972 no . . .
C23 C27 H27 125.972 no . . .
C31 C27 H27 125.968 no . . .
C24 C28 H28 120.279 no . . .
C26 C28 H28 120.279 no . . .
Fe1 C29 H29 125.840 no . . .
C7 C29 H29 125.842 no . . .
C8 C29 H29 125.847 no . . .
C14 C30 H30 119.671 no . . .
C25 C30 H30 119.664 no . . .
Fe1 C31 H31 125.784 no . . .
C12 C31 H31 125.791 no . . .
C27 C31 H31 125.790 no . . .
Fe2 C32 H32 125.972 no . . .
C38 C32 H32 125.975 no . . .
C39 C32 H32 125.972 no . . .
Fe2 C33 H33 125.952 no . . .
C6 C33 H33 125.947 no . . .
C13 C33 H33 125.958 no . . .
Fe2 C34 H34 125.892 no . . .
C37 C34 H34 125.888 no . . .
C39 C34 H34 125.904 no . . .
Si3 C35 H35A 109.468 no . . .
Si3 C35 H35B 109.472 no . . .
Si3 C35 H35C 109.467 no . . .
H35A C35 H35B 109.464 no . . .
H35A C35 H35C 109.482 no . . .
H35B C35 H35C 109.474 no . . .
Fe1 C36 H36 126.117 no . . .
C12 C36 H36 126.109 no . . .
C23 C36 H36 126.119 no . . .
Fe2 C37 H37 125.908 no . . .
C34 C37 H37 125.914 no . . .
C38 C37 H37 125.903 no . . .
Fe2 C38 H38 126.154 no . . .
C32 C38 H38 126.159 no . . .
C37 C38 H38 126.157 no . . .
Fe2 C39 H39 126.061 no . . .
C32 C39 H39 126.057 no . . .
C34 C39 H39 126.063 no . . .
Si4 C40 H40A 109.473 no . . .
Si4 C40 H40B 109.460 no . . .
Si4 C40 H40C 109.470 no . . .
H40A C40 H40B 109.485 no . . .
H40A C40 H40C 109.480 no . . .
H40B C40 H40C 109.460 no . . .

loop_
_geom_bond_atom_site_label_1
_geom_bond_atom_site_label_2
_geom_bond_distance
_geom_bond_publ_flag
_geom_bond_site_symmetry_1
_geom_bond_site_symmetry_2
Fe1 C7 2.038(5) yes . .
Fe1 C8 2.052(5) yes . .
Fe1 C10 2.045(4) yes . .
Fe1 C12 2.065(5) yes . .
Fe1 C22 2.067(5) yes . .
Fe1 C23 2.041(6) yes . .
Fe1 C27 2.029(5) yes . .
Fe1 C29 2.045(5) yes . .
Fe1 C31 2.041(5) yes . .
Fe1 C36 2.061(6) yes . .
Fe2 C6 2.063(4) yes . .
Fe2 C13 2.044(5) yes . .
Fe2 C15 2.037(4) yes . .
Fe2 C18 2.043(5) yes . .
Fe2 C32 2.029(6) yes . .
Fe2 C33 2.053(5) yes . .
Fe2 C34 2.047(6) yes . .
Fe2 C37 2.052(5) yes . .
Fe2 C38 2.051(6) yes . .
Fe2 C39 2.037(7) yes . .
Si3 C6 1.867(5) yes . .
Si3 C16 1.895(5) yes . .
Si3 C17 1.862(5) yes . .
Si3 C35 1.864(5) yes . .
Si4 C19 1.887(5) yes . .
Si4 C21 1.858(6) yes . .
Si4 C22 1.862(5) yes . .
Si4 C40 1.872(5) yes . .
C5 C10 1.474(6) yes . .
C5 C19 1.409(7) yes . .
C5 C25 1.396(7) yes . .
C6 C15 1.441(6) yes . .
C6 C33 1.435(7) yes . .
C7 C10 1.428(7) yes . .
C7 C29 1.427(7) yes . .
C8 C22 1.438(7) yes . .
C8 C29 1.424(7) yes . .
C9 C11 1.401(8) yes . .
C9 C16 1.391(7) yes . .
C10 C22 1.439(6) yes . .
C11 C24 1.380(8) yes . .
C12 C31 1.416(8) yes . .
C12 C36 1.421(8) yes . .
C13 C18 1.430(7) yes . .
C13 C33 1.429(7) yes . .
C14 C20 1.384(8) yes . .
C14 C30 1.388(8) yes . .
C15 C18 1.417(7) yes . .
C15 C26 1.477(7) yes . .
C16 C26 1.424(7) yes . .
C19 C20 1.401(7) yes . .
C23 C27 1.419(8) yes . .
C23 C36 1.423(8) yes . .
C24 C28 1.404(7) yes . .
C25 C30 1.379(7) yes . .
C26 C28 1.389(7) yes . .
C27 C31 1.410(7) yes . .
C32 C38 1.411(9) yes . .
C32 C39 1.403(11) yes . .
C34 C37 1.396(9) yes . .
C34 C39 1.411(9) yes . .
C37 C38 1.410(9) yes . .
C7 H7 1.000 no . .
C8 H8 1.000 no . .
C9 H9 0.950 no . .
C11 H11 0.950 no . .
C12 H12 1.000 no . .
C13 H13 1.000 no . .
C14 H14 0.950 no . .
C17 H17A 0.980 no . .
C17 H17B 0.980 no . .
C17 H17C 0.980 no . .
C18 H18 1.000 no . .
C20 H20 0.950 no . .
C21 H21A 0.980 no . .
C21 H21B 0.980 no . .
C21 H21C 0.980 no . .
C23 H23 1.000 no . .
C24 H24 0.950 no . .
C25 H25 0.950 no . .
C27 H27 1.000 no . .
C28 H28 0.950 no . .
C29 H29 1.000 no . .
C30 H30 0.950 no . .
C31 H31 1.000 no . .
C32 H32 1.000 no . .
C33 H33 1.000 no . .
C34 H34 1.000 no . .
C35 H35A 0.980 no . .
C35 H35B 0.980 no . .
C35 H35C 0.980 no . .
C36 H36 1.000 no . .
C37 H37 1.000 no . .
C38 H38 1.000 no . .
C39 H39 1.000 no . .
C40 H40A 0.980 no . .
C40 H40B 0.980 no . .
C40 H40C 0.980 no . .

loop_
_geom_contact_atom_site_label_1
_geom_contact_atom_site_label_2
_geom_contact_distance
_geom_contact_publ_flag
_geom_contact_site_symmetry_1
_geom_contact_site_symmetry_2
C5 C14 2.779(7) no . .
C7 C25 3.290(7) no . .
C9 C28 2.802(8) no . .
C11 C26 2.771(7) no . .
C16 C24 2.815(7) no . .
C18 C28 3.262(7) no . .
C19 C30 2.796(7) no . .
C20 C25 2.783(8) no . .
C7 C27 3.532(7) no . 3_555
C11 C27 3.586(7) no . 3_555
C18 C37 3.584(8) no . 2_545
C27 C7 3.532(7) no . 3_545
C27 C11 3.586(7) no . 3_545
C37 C18 3.584(8) no . 2_445
Si3 H9 3.1747 no . .
Si3 H33 3.5594 no . .
Si4 H8 3.5615 no . .
Si4 H20 3.1770 no . .
C5 H7 3.0580 no . .
C5 H20 3.2730 no . .
C5 H23 3.3907 no . .
C5 H30 3.2576 no . .
C6 H13 3.2818 no . .
C6 H17A 3.3156 no . .
C6 H17C 3.4253 no . .
C6 H18 3.3057 no . .
C6 H35A 3.1911 no . .
C6 H35B 3.3486 no . .
C7 H8 3.2750 no . .
C7 H25 3.0632 no . .
C7 H27 3.3063 no . .
C8 H7 3.2773 no . .
C8 H12 3.5332 no . .
C9 H24 3.2792 no . .
C10 H8 3.2706 no . .
C10 H23 3.4457 no . .
C10 H25 2.7621 no . .
C10 H29 3.2686 no . .
C11 H28 3.2661 no . .
C12 H8 3.5222 no . .
C12 H23 3.2636 no . .
C12 H27 3.2576 no . .
C13 H32 3.5765 no . .
C13 H38 3.5947 no . .
C14 H25 3.2617 no . .
C15 H13 3.2499 no . .
C15 H28 2.7511 no . .
C15 H33 3.2709 no . .
C15 H37 3.5666 no . .
C16 H11 3.2721 no . .
C16 H17A 3.3073 no . .
C16 H17B 3.3968 no . .
C16 H28 3.3074 no . .
C16 H34 3.4842 no . .
C16 H35A 3.2214 no . .
C16 H35C 3.3437 no . .
C17 H34 3.2901 no . .
C17 H35B 3.1541 no . .
C17 H35C 3.1540 no . .
C17 H39 3.3443 no . .
C18 H28 3.0306 no . .
C18 H33 3.2904 no . .
C18 H37 3.5638 no . .
C18 H38 3.5496 no . .
C19 H14 3.2782 no . .
C19 H21A 3.4335 no . .
C19 H21C 3.2258 no . .
C19 H25 3.2939 no . .
C19 H40A 3.2100 no . .
C19 H40C 3.3259 no . .
C20 H30 3.2558 no . .
C21 H36 3.1352 no . .
C21 H40B 3.1936 no . .
C21 H40C 3.1936 no . .
C22 H7 3.3000 no . .
C22 H21B 3.3540 no . .
C22 H21C 3.3540 no . .
C22 H29 3.2908 no . .
C22 H36 3.5683 no . .
C22 H40A 3.1852 no . .
C22 H40B 3.3498 no . .
C23 H12 3.2636 no . .
C23 H31 3.2551 no . .
C24 H9 3.2751 no . .
C25 H7 3.2438 no . .
C25 H14 3.2596 no . .
C26 H9 3.2812 no . .
C26 H18 3.0457 no . .
C26 H24 3.2707 no . .
C26 H34 3.5473 no . .
C27 H7 3.3145 no . .
C27 H12 3.2570 no . .
C27 H36 3.2638 no . .
C28 H11 3.2640 no . .
C28 H18 3.2154 no . .
C29 H31 3.3684 no . .
C30 H20 3.2558 no . .
C31 H23 3.2551 no . .
C31 H29 3.3715 no . .
C31 H36 3.2594 no . .
C32 H13 3.5657 no . .
C32 H34 3.2400 no . .
C32 H37 3.2440 no . .
C33 H18 3.2933 no . .
C34 H17A 2.9612 no . .
C34 H32 3.2410 no . .
C34 H38 3.2383 no . .
C35 H17B 3.1535 no . .
C35 H17C 3.1536 no . .
C36 H21C 3.1590 no . .
C36 H27 3.2636 no . .
C36 H31 3.2588 no . .
C37 H18 3.5698 no . .
C37 H32 3.2442 no . .
C37 H39 3.2390 no . .
C38 H13 3.5884 no . .
C38 H18 3.5506 no . .
C38 H34 3.2390 no . .
C38 H39 3.2436 no . .
C39 H17A 3.0711 no . .
C39 H37 3.2400 no . .
C39 H38 3.2430 no . .
C40 H21A 3.1266 no . .
C40 H21B 3.2599 no . .
H7 H25 2.7393 no . .
H7 H27 3.1188 no . .
H7 H29 2.6045 no . .
H8 H12 3.3970 no . .
H8 H29 2.5922 no . .
H9 H11 2.3416 no . .
H9 H17B 3.3865 no . .
H9 H35C 3.4621 no . .
H11 H24 2.3238 no . .
H12 H31 2.5895 no . .
H12 H36 2.5990 no . .
H13 H18 2.6076 no . .
H13 H32 3.5366 no . .
H13 H33 2.5963 no . .
H13 H38 3.5690 no . .
H14 H20 2.3282 no . .
H14 H30 2.3337 no . .
H17A H34 2.4382 no . .
H17A H39 2.6822 no . .
H17B H35B 3.3901 no . .
H17B H35C 2.9884 no . .
H17C H35B 2.9887 no . .
H17C H35C 3.3900 no . .
H17C H39 3.2698 no . .
H18 H28 2.7026 no . .
H18 H37 3.5416 no . .
H18 H38 3.5124 no . .
H20 H21A 3.4596 no . .
H20 H40C 3.4271 no . .
H21A H40B 3.3381 no . .
H21A H40C 2.9720 no . .
H21B H36 3.2339 no . .
H21B H40B 3.1118 no . .
H21B H40C 3.5268 no . .
H21C H36 2.3721 no . .
H23 H27 2.5953 no . .
H23 H36 2.6009 no . .
H24 H28 2.3597 no . .
H25 H30 2.3266 no . .
H27 H31 2.5822 no . .
H28 H37 3.5780 no . .
H29 H31 3.1912 no . .
H32 H33 3.5962 no . .
H32 H38 2.5888 no . .
H32 H39 2.5787 no . .
H34 H37 2.5690 no . .
H34 H39 2.5863 no . .
H37 H38 2.5864 no . .
C5 H27 3.5317 no . 3_555
C6 H12 3.4927 no . 4_554
C6 H18 3.1520 no . 2_545
C7 H11 3.5399 no . .
C7 H27 2.6656 no . 3_555
C7 H40A 3.3023 no . 3_545
C7 H40B 3.3909 no . 3_545
C8 H7 3.3811 no . 3_555
C8 H25 3.2627 no . 3_555
C8 H27 2.9130 no . 3_555
C9 H25 3.4934 no . .
C9 H35B 3.5017 no . 2_455
C10 H27 2.7165 no . 3_555
C11 H7 3.5169 no . .
C11 H17B 3.5110 no . 2_455
C11 H17C 3.1411 no . 2_455
C11 H25 3.1611 no . .
C12 H11 3.5158 no . 3_545
C12 H17C 3.2871 no . 4_555
C12 H33 2.8919 no . 4_555
C12 H35B 3.2931 no . 4_555
C13 H28 3.4072 no . 2_545
C13 H30 3.2992 no . 2_445
C13 H35A 3.0601 no . 2_445
C13 H37 2.8853 no . 2_545
C14 H13 3.2952 no . 2_545
C14 H17A 3.2962 no . 2_555
C14 H21B 3.2128 no . 3_645
C14 H24 3.3254 no . 1_655
C14 H35A 3.4173 no . .
C15 H38 3.0012 no . 2_545
C17 H14 3.2372 no . 2_455
C17 H35C 3.1176 no . 2_455
C18 H35A 3.1672 no . 2_445
C18 H37 2.9452 no . 2_545
C18 H38 3.1416 no . 2_545
C20 H17A 3.5438 no . 2_555
C20 H24 3.5593 no . 1_655
C20 H39 3.4912 no . 2_555
C20 H40B 3.2128 no . 3_645
C21 H23 3.3649 no . 3_655
C21 H32 2.8502 no . 4_555
C21 H40C 3.3478 no . 3_645
C22 H27 2.8876 no . 3_555
C23 H11 3.1969 no . 3_545
C23 H20 3.2833 no . 3_645
C23 H21A 3.4827 no . 3_645
C23 H40C 3.3344 no . 3_645
C24 H7 3.4154 no . .
C24 H8 3.0583 no . 3_545
C24 H14 3.1784 no . 1_455
C24 H25 3.2120 no . .
C25 H8 3.5523 no . 3_545
C25 H21A 3.5083 no . 3_645
C26 H38 3.2480 no . 2_545
C27 H11 2.6630 no . 3_545
C28 H8 3.0588 no . 3_545
C28 H38 3.5249 no . 2_545
C29 H27 2.7794 no . 3_555
C29 H32 3.1868 no . 4_455
C29 H40A 3.2245 no . 3_545
C30 H13 3.1429 no . 2_545
C30 H21A 3.4259 no . 3_645
C30 H21B 3.2327 no . 3_645
C30 H35A 3.1322 no . .
C31 H9 3.3446 no . 3_545
C31 H11 2.9001 no . 3_545
C31 H40A 3.5801 no . 3_545
C32 H21C 3.2255 no . 4_554
C32 H29 2.8555 no . 4_454
C32 H31 2.8544 no . 4_454
C32 H40A 3.2754 no . 2_455
C33 H12 3.0931 no . 4_554
C33 H18 3.0514 no . 2_545
C33 H28 3.1066 no . 2_545
C33 H36 3.1779 no . 4_554
C34 H9 3.2620 no . 2_455
C34 H31 2.9568 no . 4_454
C35 H12 3.5685 no . 4_554
C35 H13 3.3712 no . 2_545
C35 H17A 3.4319 no . 2_555
C35 H17B 3.4992 no . 2_555
C35 H18 3.2067 no . 2_545
C35 H30 3.3466 no . .
C35 H34 3.5933 no . 2_555
C35 H37 3.3758 no . 1_655
C36 H17C 3.1689 no . 4_555
C36 H33 2.9178 no . 4_555
C36 H39 3.5280 no . 4_555
C36 H40C 3.3484 no . 3_645
C37 H12 3.5716 no . 4_454
C37 H31 3.1019 no . 4_454
C37 H35B 3.3151 no . 1_455
C38 H12 3.4291 no . 4_454
C38 H29 3.5210 no . 4_454
C38 H31 3.0328 no . 4_454
C39 H31 2.7949 no . 4_454
C39 H36 3.3865 no . 4_554
C39 H40A 3.1961 no . 2_455
C40 H7 3.1723 no . 3_555
C40 H21C 3.1091 no . 3_655
C40 H23 3.5701 no . 3_655
C40 H29 3.3264 no . 3_555
C40 H32 3.5654 no . 2_555
C40 H39 3.2780 no . 2_555
H7 C8 3.3811 no . 3_545
H7 C11 3.5169 no . .
H7 C24 3.4154 no . .
H7 C40 3.1723 no . 3_545
H7 H8 3.1291 no . 3_545
H7 H11 3.1954 no . .
H7 H24 2.9977 no . .
H7 H27 3.1536 no . 3_555
H7 H40A 2.8578 no . 3_545
H7 H40B 2.6885 no . 3_545
H8 C24 3.0583 no . 3_555
H8 C25 3.5523 no . 3_555
H8 C28 3.0588 no . 3_555
H8 H7 3.1291 no . 3_555
H8 H24 2.8812 no . 3_555
H8 H25 2.6340 no . 3_555
H8 H27 3.5440 no . 3_555
H8 H28 2.8914 no . 3_555
H8 H38 3.4084 no . 4_455
H9 C31 3.3446 no . 3_555
H9 C34 3.2620 no . 2_555
H9 H31 2.9985 no . 3_555
H9 H34 2.8775 no . 2_555
H9 H35B 3.0127 no . 2_455
H9 H35C 3.4458 no . 2_455
H11 C7 3.5399 no . .
H11 C12 3.5158 no . 3_555
H11 C23 3.1969 no . 3_555
H11 C27 2.6630 no . 3_555
H11 C31 2.9001 no . 3_555
H11 H7 3.1954 no . .
H11 H17C 2.9483 no . 2_455
H11 H20 3.4980 no . 1_455
H11 H25 3.4397 no . .
H11 H27 2.7877 no . 3_555
H11 H31 3.2001 no . 3_555
H12 C6 3.4927 no . 4_555
H12 C33 3.0931 no . 4_555
H12 C35 3.5685 no . 4_555
H12 C37 3.5716 no . 4_455
H12 C38 3.4291 no . 4_455
H12 H17C 3.4924 no . 4_555
H12 H18 2.9625 no . 3_555
H12 H28 3.2275 no . 3_555
H12 H33 2.3636 no . 4_555
H12 H35B 2.8029 no . 4_555
H12 H38 3.3525 no . 4_455
H13 C14 3.2952 no . 2_445
H13 C30 3.1429 no . 2_445
H13 C35 3.3712 no . 2_445
H13 H14 2.7848 no . 2_445
H13 H21B 3.2541 no . 4_554
H13 H28 3.2694 no . 2_545
H13 H30 2.4654 no . 2_445
H13 H35A 2.4541 no . 2_445
H13 H35B 3.5696 no . 2_445
H13 H37 2.9080 no . 2_545
H14 C17 3.2372 no . 2_555
H14 C24 3.1784 no . 1_655
H14 H13 2.7848 no . 2_545
H14 H17A 2.9659 no . 2_555
H14 H17B 2.9875 no . 2_555
H14 H17C 3.2160 no . 2_555
H14 H21B 3.2451 no . 3_645
H14 H24 2.7405 no . 1_655
H14 H35A 3.0869 no . .
H14 H35C 3.3754 no . .
H17A C14 3.2962 no . 2_455
H17A C20 3.5438 no . 2_455
H17A C35 3.4319 no . 2_455
H17A H14 2.9659 no . 2_455
H17A H20 3.4158 no . 2_455
H17A H35C 2.5356 no . 2_455
H17B C11 3.5110 no . 2_555
H17B C35 3.4992 no . 2_455
H17B H14 2.9875 no . 2_455
H17B H34 3.0958 no . 2_555
H17B H35B 3.4732 no . 2_455
H17B H35C 2.8926 no . 2_455
H17B H37 3.5101 no . 2_555
H17C C11 3.1411 no . 2_555
H17C C12 3.2871 no . 4_554
H17C C36 3.1689 no . 4_554
H17C H11 2.9483 no . 2_555
H17C H12 3.4924 no . 4_554
H17C H14 3.2160 no . 2_455
H17C H20 3.1362 no . 2_455
H17C H36 3.2832 no . 4_554
H18 C6 3.1520 no . 2_445
H18 C33 3.0514 no . 2_445
H18 C35 3.2067 no . 2_445
H18 H12 2.9625 no . 3_545
H18 H33 3.0987 no . 2_445
H18 H35A 2.7062 no . 2_445
H18 H35B 3.0106 no . 2_445
H18 H37 3.0052 no . 2_545
H18 H38 3.2666 no . 2_545
H20 C23 3.2833 no . 3_655
H20 H11 3.4980 no . 1_655
H20 H17A 3.4158 no . 2_555
H20 H17C 3.1362 no . 2_555
H20 H23 2.9221 no . 3_655
H20 H24 3.1874 no . 1_655
H20 H39 3.3819 no . 2_555
H20 H40B 3.0652 no . 3_645
H21A C23 3.4827 no . 3_655
H21A C25 3.5083 no . 3_655
H21A C30 3.4259 no . 3_655
H21A H23 2.4857 no . 3_655
H21A H29 2.9941 no . 1_655
H21A H32 2.7766 no . 4_555
H21A H40C 3.5881 no . 3_645
H21B C14 3.2128 no . 3_655
H21B C30 3.2327 no . 3_655
H21B H13 3.2541 no . 4_555
H21B H14 3.2451 no . 3_655
H21B H24 3.3643 no . 3_555
H21B H30 3.2737 no . 3_655
H21B H32 2.8877 no . 4_555
H21B H33 3.0398 no . 4_555
H21C C32 3.2255 no . 4_555
H21C C40 3.1091 no . 3_645
H21C H29 3.4089 no . 1_655
H21C H32 2.4183 no . 4_555
H21C H33 3.3333 no . 4_555
H21C H39 3.4662 no . 4_555
H21C H40A 3.2222 no . 3_645
H21C H40B 3.1668 no . 3_645
H21C H40C 2.4722 no . 3_645
H23 C21 3.3649 no . 3_645
H23 C40 3.5701 no . 3_645
H23 H20 2.9221 no . 3_645
H23 H21A 2.4857 no . 3_645
H23 H29 3.5193 no . 3_545
H23 H40C 2.7644 no . 3_645
H24 C14 3.3254 no . 1_455
H24 C20 3.5593 no . 1_455
H24 H7 2.9977 no . .
H24 H8 2.8812 no . 3_545
H24 H14 2.7405 no . 1_455
H24 H20 3.1874 no . 1_455
H24 H21B 3.3643 no . 3_545
H24 H25 3.5043 no . .
H24 H40B 3.0044 no . 3_545
H25 C8 3.2627 no . 3_545
H25 C9 3.4934 no . .
H25 C11 3.1611 no . .
H25 C24 3.2120 no . .
H25 H8 2.6340 no . 3_545
H25 H11 3.4397 no . .
H25 H24 3.5043 no . .
H25 H29 3.5281 no . 3_545
H27 C5 3.5317 no . 3_545
H27 C7 2.6656 no . 3_545
H27 C8 2.9130 no . 3_545
H27 C10 2.7165 no . 3_545
H27 C22 2.8876 no . 3_545
H27 C29 2.7794 no . 3_545
H27 H7 3.1536 no . 3_545
H27 H8 3.5440 no . 3_545
H27 H11 2.7877 no . 3_545
H27 H29 3.3367 no . 3_545
H27 H40A 3.2909 no . 3_545
H28 C13 3.4072 no . 2_445
H28 C33 3.1066 no . 2_445
H28 H8 2.8914 no . 3_545
H28 H12 3.2275 no . 3_545
H28 H13 3.2694 no . 2_445
H28 H33 2.6751 no . 2_445
H28 H38 3.4697 no . 2_545
H29 C32 2.8555 no . 4_455
H29 C38 3.5210 no . 4_455
H29 C40 3.3264 no . 3_545
H29 H21A 2.9941 no . 1_455
H29 H21C 3.4089 no . 1_455
H29 H23 3.5193 no . 3_555
H29 H25 3.5281 no . 3_555
H29 H27 3.3367 no . 3_555
H29 H32 2.2420 no . 4_455
H29 H38 3.5870 no . 4_455
H29 H40A 2.6793 no . 3_545
H29 H40B 3.1817 no . 3_545
H30 C13 3.2992 no . 2_545
H30 C35 3.3466 no . .
H30 H13 2.4654 no . 2_545
H30 H21B 3.2737 no . 3_645
H30 H32 3.3387 no . 2_545
H30 H35A 2.5256 no . .
H30 H35C 3.4765 no . .
H30 H38 3.0515 no . 2_545
H31 C32 2.8544 no . 4_455
H31 C34 2.9568 no . 4_455
H31 C37 3.1019 no . 4_455
H31 C38 3.0328 no . 4_455
H31 C39 2.7949 no . 4_455
H31 H9 2.9985 no . 3_545
H31 H11 3.2001 no . 3_545
H31 H32 3.3183 no . 4_455
H31 H34 3.4893 no . 4_455
H31 H39 3.2273 no . 4_455
H31 H40A 3.0712 no . 3_545
H32 C21 2.8502 no . 4_554
H32 C29 3.1868 no . 4_454
H32 C40 3.5654 no . 2_455
H32 H21A 2.7766 no . 4_554
H32 H21B 2.8877 no . 4_554
H32 H21C 2.4183 no . 4_554
H32 H29 2.2420 no . 4_454
H32 H30 3.3387 no . 2_445
H32 H31 3.3183 no . 4_454
H32 H36 3.5318 no . 4_554
H32 H40A 2.9697 no . 2_455
H32 H40C 3.3680 no . 2_455
H33 C12 2.8919 no . 4_554
H33 C36 2.9178 no . 4_554
H33 H12 2.3636 no . 4_554
H33 H18 3.0987 no . 2_545
H33 H21B 3.0398 no . 4_554
H33 H21C 3.3333 no . 4_554
H33 H28 2.6751 no . 2_545
H33 H36 2.4219 no . 4_554
H34 C35 3.5933 no . 2_455
H34 H9 2.8775 no . 2_455
H34 H17B 3.0958 no . 2_455
H34 H31 3.4893 no . 4_454
H34 H35C 2.6971 no . 2_455
H35A C13 3.0601 no . 2_545
H35A C14 3.4173 no . .
H35A C18 3.1672 no . 2_545
H35A C30 3.1322 no . .
H35A H13 2.4541 no . 2_545
H35A H14 3.0869 no . .
H35A H18 2.7062 no . 2_545
H35A H30 2.5256 no . .
H35A H37 3.1498 no . 1_655
H35B C9 3.5017 no . 2_555
H35B C12 3.2931 no . 4_554
H35B C37 3.3151 no . 1_655
H35B H9 3.0127 no . 2_555
H35B H12 2.8029 no . 4_554
H35B H13 3.5696 no . 2_545
H35B H17B 3.4732 no . 2_555
H35B H18 3.0106 no . 2_545
H35B H37 2.7755 no . 1_655
H35C C17 3.1176 no . 2_555
H35C H9 3.4458 no . 2_555
H35C H14 3.3754 no . .
H35C H17A 2.5356 no . 2_555
H35C H17B 2.8926 no . 2_555
H35C H30 3.4765 no . .
H35C H34 2.6971 no . 2_555
H36 C33 3.1779 no . 4_555
H36 C39 3.3865 no . 4_555
H36 H17C 3.2832 no . 4_555
H36 H32 3.5318 no . 4_555
H36 H33 2.4219 no . 4_555
H36 H39 2.7518 no . 4_555
H36 H40C 2.7957 no . 3_645
H37 C13 2.8853 no . 2_445
H37 C18 2.9452 no . 2_445
H37 C35 3.3758 no . 1_455
H37 H13 2.9080 no . 2_445
H37 H17B 3.5101 no . 2_455
H37 H18 3.0052 no . 2_445
H37 H35A 3.1498 no . 1_455
H37 H35B 2.7755 no . 1_455
H38 C15 3.0012 no . 2_445
H38 C18 3.1416 no . 2_445
H38 C26 3.2480 no . 2_445
H38 C28 3.5249 no . 2_445
H38 H8 3.4084 no . 4_454
H38 H12 3.3525 no . 4_454
H38 H18 3.2666 no . 2_445
H38 H28 3.4697 no . 2_445
H38 H29 3.5870 no . 4_454
H38 H30 3.0515 no . 2_445
H39 C20 3.4912 no . 2_455
H39 C36 3.5280 no . 4_554
H39 C40 3.2780 no . 2_455
H39 H20 3.3819 no . 2_455
H39 H21C 3.4662 no . 4_554
H39 H31 3.2273 no . 4_454
H39 H36 2.7518 no . 4_554
H39 H40A 2.8102 no . 2_455
H39 H40C 2.9210 no . 2_455
H40A C7 3.3023 no . 3_555
H40A C29 3.2245 no . 3_555
H40A C31 3.5801 no . 3_555
H40A C32 3.2754 no . 2_555
H40A C39 3.1961 no . 2_555
H40A H7 2.8578 no . 3_555
H40A H21C 3.2222 no . 3_655
H40A H27 3.2909 no . 3_555
H40A H29 2.6793 no . 3_555
H40A H31 3.0712 no . 3_555
H40A H32 2.9697 no . 2_555
H40A H39 2.8102 no . 2_555
H40B C7 3.3909 no . 3_555
H40B C20 3.2128 no . 3_655
H40B H7 2.6885 no . 3_555
H40B H20 3.0652 no . 3_655
H40B H21C 3.1668 no . 3_655
H40B H24 3.0044 no . 3_555
H40B H29 3.1817 no . 3_555
H40C C21 3.3478 no . 3_655
H40C C23 3.3344 no . 3_655
H40C C36 3.3484 no . 3_655
H40C H21A 3.5881 no . 3_655
H40C H21C 2.4722 no . 3_655
H40C H23 2.7644 no . 3_655
H40C H32 3.3680 no . 2_555
H40C H36 2.7957 no . 3_655
H40C H39 2.9210 no . 2_555

loop_
_geom_torsion_atom_site_label_1
_geom_torsion_atom_site_label_2
_geom_torsion_atom_site_label_3
_geom_torsion_atom_site_label_4
_geom_torsion
_geom_torsion_publ_flag
_geom_torsion_site_symmetry_1
_geom_torsion_site_symmetry_2
_geom_torsion_site_symmetry_3
_geom_torsion_site_symmetry_4
C7 Fe1 C8 C22 -82.5(2) no . . . .
C7 Fe1 C8 C29 37.60(19) no . . . .
C8 Fe1 C7 C10 81.1(2) no . . . .
C8 Fe1 C7 C29 -37.4(2) no . . . .
C7 Fe1 C10 C5 -130.5(5) no . . . .
C7 Fe1 C10 C7 0.0(2) no . . . .
C7 Fe1 C10 C22 120.4(3) no . . . .
C10 Fe1 C7 C10 0.00(19) no . . . .
C10 Fe1 C7 C29 -118.5(3) no . . . .
C7 Fe1 C12 C31 36.0(6) no . . . .
C7 Fe1 C12 C36 155.5(4) no . . . .
C12 Fe1 C7 C10 172.6(4) no . . . .
C12 Fe1 C7 C29 54.1(6) no . . . .
C7 Fe1 C22 Si4 -133.0(4) no . . . .
C7 Fe1 C22 C8 81.1(2) no . . . .
C7 Fe1 C22 C10 -37.18(19) no . . . .
C22 Fe1 C7 C10 37.18(19) no . . . .
C22 Fe1 C7 C29 -81.3(2) no . . . .
C7 Fe1 C23 C27 -73.5(3) no . . . .
C7 Fe1 C23 C36 167.52(19) no . . . .
C23 Fe1 C7 C10 -81.0(3) no . . . .
C23 Fe1 C7 C29 160.5(2) no . . . .
C7 Fe1 C27 C23 122.5(2) no . . . .
C7 Fe1 C27 C31 -118.7(2) no . . . .
C27 Fe1 C7 C10 -121.1(2) no . . . .
C27 Fe1 C7 C29 120.4(2) no . . . .
C7 Fe1 C29 C7 0.0(2) no . . . .
C7 Fe1 C29 C8 -119.7(4) no . . . .
C29 Fe1 C7 C10 118.5(4) no . . . .
C29 Fe1 C7 C29 0.0(2) no . . . .
C7 Fe1 C31 C12 -164.1(2) no . . . .
C7 Fe1 C31 C27 76.5(3) no . . . .
C31 Fe1 C7 C10 -161.7(2) no . . . .
C31 Fe1 C7 C29 79.8(3) no . . . .
C7 Fe1 C36 C12 -151.1(5) no . . . .
C7 Fe1 C36 C23 -31.9(7) no . . . .
C36 Fe1 C7 C10 -57.4(7) no . . . .
C36 Fe1 C7 C29 -175.8(5) no . . . .
C8 Fe1 C10 C5 147.4(4) no . . . .
C8 Fe1 C10 C7 -82.1(2) no . . . .
C8 Fe1 C10 C22 38.27(19) no . . . .
C10 Fe1 C8 C22 -38.35(19) no . . . .
C10 Fe1 C8 C29 81.7(2) no . . . .
C8 Fe1 C12 C31 118.3(2) no . . . .
C8 Fe1 C12 C36 -122.1(2) no . . . .
C12 Fe1 C8 C22 123.3(2) no . . . .
C12 Fe1 C8 C29 -116.6(2) no . . . .
C8 Fe1 C22 Si4 145.8(5) no . . . .
C8 Fe1 C22 C8 0.0(2) no . . . .
C8 Fe1 C22 C10 -118.3(3) no . . . .
C22 Fe1 C8 C22 0.0(2) no . . . .
C22 Fe1 C8 C29 120.1(3) no . . . .
C8 Fe1 C27 C23 -170.6(4) no . . . .
C8 Fe1 C27 C31 -51.8(6) no . . . .
C27 Fe1 C8 C22 -156.1(4) no . . . .
C27 Fe1 C8 C29 -36.1(6) no . . . .
C8 Fe1 C29 C7 119.7(4) no . . . .
C8 Fe1 C29 C8 0.0(2) no . . . .
C29 Fe1 C8 C22 -120.1(3) no . . . .
C29 Fe1 C8 C29 0.0(2) no . . . .
C8 Fe1 C31 C12 -81.7(3) no . . . .
C8 Fe1 C31 C27 158.90(19) no . . . .
C31 Fe1 C8 C22 166.2(2) no . . . .
C31 Fe1 C8 C29 -73.7(3) no . . . .
C8 Fe1 C36 C12 78.5(3) no . . . .
C8 Fe1 C36 C23 -162.28(19) no . . . .
C36 Fe1 C8 C22 80.9(3) no . . . .
C36 Fe1 C8 C29 -159.0(2) no . . . .
C10 Fe1 C22 Si4 -95.9(4) no . . . .
C10 Fe1 C22 C8 118.3(3) no . . . .
C10 Fe1 C22 C10 0.0(2) no . . . .
C22 Fe1 C10 C5 109.1(5) no . . . .
C22 Fe1 C10 C7 -120.4(3) no . . . .
C22 Fe1 C10 C22 0.0(2) no . . . .
C10 Fe1 C23 C27 -116.3(2) no . . . .
C10 Fe1 C23 C36 124.7(2) no . . . .
C23 Fe1 C10 C5 -13.0(4) no . . . .
C23 Fe1 C10 C7 117.5(2) no . . . .
C23 Fe1 C10 C22 -122.1(2) no . . . .
C10 Fe1 C27 C23 81.9(3) no . . . .
C10 Fe1 C27 C31 -159.31(19) no . . . .
C27 Fe1 C10 C5 -55.8(4) no . . . .
C27 Fe1 C10 C7 74.7(3) no . . . .
C27 Fe1 C10 C22 -164.9(2) no . . . .
C10 Fe1 C29 C7 38.26(18) no . . . .
C10 Fe1 C29 C8 -81.5(2) no . . . .
C29 Fe1 C10 C5 -168.7(4) no . . . .
C29 Fe1 C10 C7 -38.23(19) no . . . .
C29 Fe1 C10 C22 82.2(2) no . . . .
C10 Fe1 C31 C12 166.3(4) no . . . .
C10 Fe1 C31 C27 47.0(6) no . . . .
C31 Fe1 C10 C5 -89.2(6) no . . . .
C31 Fe1 C10 C7 41.3(5) no . . . .
C31 Fe1 C10 C22 161.7(4) no . . . .
C10 Fe1 C36 C12 166.12(18) no . . . .
C10 Fe1 C36 C23 -74.7(3) no . . . .
C36 Fe1 C10 C5 28.2(4) no . . . .
C36 Fe1 C10 C7 158.7(2) no . . . .
C36 Fe1 C10 C22 -80.9(3) no . . . .
C12 Fe1 C22 Si4 67.9(4) no . . . .
C12 Fe1 C22 C8 -77.9(3) no . . . .
C12 Fe1 C22 C10 163.7(2) no . . . .
C22 Fe1 C12 C31 161.19(19) no . . . .
C22 Fe1 C12 C36 -79.3(3) no . . . .
C12 Fe1 C23 C27 81.5(2) no . . . .
C12 Fe1 C23 C36 -37.5(2) no . . . .
C23 Fe1 C12 C31 -81.8(2) no . . . .
C23 Fe1 C12 C36 37.8(2) no . . . .
C12 Fe1 C27 C23 -81.3(2) no . . . .
C12 Fe1 C27 C31 37.5(2) no . . . .
C27 Fe1 C12 C31 -37.6(2) no . . . .
C27 Fe1 C12 C36 81.9(3) no . . . .
C12 Fe1 C29 C7 -157.0(2) no . . . .
C12 Fe1 C29 C8 83.3(3) no . . . .
C29 Fe1 C12 C31 74.8(3) no . . . .
C29 Fe1 C12 C36 -165.6(2) no . . . .
C12 Fe1 C31 C12 0.0(2) no . . . .
C12 Fe1 C31 C27 -119.4(4) no . . . .
C31 Fe1 C12 C31 0.0(2) no . . . .
C31 Fe1 C12 C36 119.6(4) no . . . .
C12 Fe1 C36 C12 0.0(2) no . . . .
C12 Fe1 C36 C23 119.2(4) no . . . .
C36 Fe1 C12 C31 -119.6(4) no . . . .
C36 Fe1 C12 C36 0.0(3) no . . . .
C22 Fe1 C23 C27 -158.44(18) no . . . .
C22 Fe1 C23 C36 82.6(3) no . . . .
C23 Fe1 C22 Si4 -18.7(4) no . . . .
C23 Fe1 C22 C8 -164.5(2) no . . . .
C23 Fe1 C22 C10 77.2(3) no . . . .
C22 Fe1 C27 C23 54.6(6) no . . . .
C22 Fe1 C27 C31 173.4(4) no . . . .
C27 Fe1 C22 Si4 -58.7(7) no . . . .
C27 Fe1 C22 C8 155.4(5) no . . . .
C27 Fe1 C22 C10 37.1(6) no . . . .
C22 Fe1 C29 C7 82.4(2) no . . . .
C22 Fe1 C29 C8 -37.35(19) no . . . .
C29 Fe1 C22 Si4 -177.0(4) no . . . .
C29 Fe1 C22 C8 37.20(19) no . . . .
C29 Fe1 C22 C10 -81.1(2) no . . . .
C22 Fe1 C36 C12 122.3(2) no . . . .
C22 Fe1 C36 C23 -118.5(2) no . . . .
C36 Fe1 C22 Si4 25.0(4) no . . . .
C36 Fe1 C22 C8 -120.8(2) no . . . .
C36 Fe1 C22 C10 120.9(2) no . . . .
C23 Fe1 C27 C23 0.0(2) no . . . .
C23 Fe1 C27 C31 118.8(4) no . . . .
C27 Fe1 C23 C27 0.0(2) no . . . .
C27 Fe1 C23 C36 -119.0(4) no . . . .
C23 Fe1 C29 C7 -46.6(6) no . . . .
C23 Fe1 C29 C8 -166.3(4) no . . . .
C29 Fe1 C23 C27 -39.7(6) no . . . .
C29 Fe1 C23 C36 -158.7(4) no . . . .
C23 Fe1 C31 C12 81.3(2) no . . . .
C23 Fe1 C31 C27 -38.1(2) no . . . .
C31 Fe1 C23 C27 37.9(2) no . . . .
C31 Fe1 C23 C36 -81.1(2) no . . . .
C23 Fe1 C36 C12 -119.2(4) no . . . .
C23 Fe1 C36 C23 0.0(2) no . . . .
C36 Fe1 C23 C27 119.0(4) no . . . .
C36 Fe1 C23 C36 0.0(2) no . . . .
C27 Fe1 C29 C7 -75.4(3) no . . . .
C27 Fe1 C29 C8 164.9(2) no . . . .
C29 Fe1 C27 C23 163.17(19) no . . . .
C29 Fe1 C27 C31 -78.1(3) no . . . .
C27 Fe1 C31 C12 119.4(4) no . . . .
C27 Fe1 C31 C27 0.0(3) no . . . .
C31 Fe1 C27 C23 -118.8(4) no . . . .
C31 Fe1 C27 C31 0.0(2) no . . . .
C27 Fe1 C36 C12 -81.2(3) no . . . .
C27 Fe1 C36 C23 38.0(2) no . . . .
C36 Fe1 C27 C23 -37.8(2) no . . . .
C36 Fe1 C27 C31 81.0(2) no . . . .
C29 Fe1 C31 C12 -122.2(2) no . . . .
C29 Fe1 C31 C27 118.5(2) no . . . .
C31 Fe1 C29 C7 -116.6(2) no . . . .
C31 Fe1 C29 C8 123.7(2) no . . . .
C29 Fe1 C36 C12 36.8(7) no . . . .
C29 Fe1 C36 C23 156.0(5) no . . . .
C36 Fe1 C29 C7 175.8(5) no . . . .
C36 Fe1 C29 C8 56.1(7) no . . . .
C31 Fe1 C36 C12 -37.4(2) no . . . .
C31 Fe1 C36 C23 81.8(2) no . . . .
C36 Fe1 C31 C12 37.4(2) no . . . .
C36 Fe1 C31 C27 -82.0(3) no . . . .
C6 Fe2 C13 C18 82.8(2) no . . . .
C6 Fe2 C13 C33 -37.62(18) no . . . .
C13 Fe2 C6 Si3 -179.1(3) no . . . .
C13 Fe2 C6 C15 -80.6(2) no . . . .
C13 Fe2 C6 C33 37.64(19) no . . . .
C6 Fe2 C15 C6 0.0(2) no . . . .
C6 Fe2 C15 C18 -121.0(3) no . . . .
C6 Fe2 C15 C26 109.4(4) no . . . .
C15 Fe2 C6 Si3 -98.5(4) no . . . .
C15 Fe2 C6 C15 0.0(2) no . . . .
C15 Fe2 C6 C33 118.2(3) no . . . .
C6 Fe2 C18 C13 -80.8(2) no . . . .
C6 Fe2 C18 C15 37.06(18) no . . . .
C18 Fe2 C6 Si3 -135.1(3) no . . . .
C18 Fe2 C6 C15 -36.62(19) no . . . .
C18 Fe2 C6 C33 81.6(2) no . . . .
C6 Fe2 C32 C38 -179.2(2) no . . . .
C6 Fe2 C32 C39 -60.8(5) no . . . .
C32 Fe2 C6 Si3 82.2(5) no . . . .
C32 Fe2 C6 C15 -179.2(4) no . . . .
C32 Fe2 C6 C33 -61.0(5) no . . . .
C6 Fe2 C33 C6 0.0(2) no . . . .
C6 Fe2 C33 C13 119.5(3) no . . . .
C33 Fe2 C6 Si3 143.2(4) no . . . .
C33 Fe2 C6 C15 -118.2(3) no . . . .
C33 Fe2 C6 C33 0.0(2) no . . . .
C6 Fe2 C34 C37 -141.0(2) no . . . .
C6 Fe2 C34 C39 99.7(2) no . . . .
C34 Fe2 C6 Si3 0.4(4) no . . . .
C34 Fe2 C6 C15 99.0(3) no . . . .
C34 Fe2 C6 C33 -142.8(2) no . . . .
C6 Fe2 C37 C34 62.0(4) no . . . .
C6 Fe2 C37 C38 -178.8(2) no . . . .
C37 Fe2 C6 Si3 -37.2(5) no . . . .
C37 Fe2 C6 C15 61.3(4) no . . . .
C37 Fe2 C6 C33 179.5(3) no . . . .
C6 Fe2 C39 C32 143.1(2) no . . . .
C6 Fe2 C39 C34 -98.0(2) no . . . .
C39 Fe2 C6 Si3 44.4(4) no . . . .
C39 Fe2 C6 C15 142.9(2) no . . . .
C39 Fe2 C6 C33 -98.9(3) no . . . .
C13 Fe2 C15 C6 82.3(2) no . . . .
C13 Fe2 C15 C18 -38.66(19) no . . . .
C13 Fe2 C15 C26 -168.3(4) no . . . .
C15 Fe2 C13 C18 38.38(19) no . . . .
C15 Fe2 C13 C33 -82.0(2) no . . . .
C13 Fe2 C18 C13 0.0(2) no . . . .
C13 Fe2 C18 C15 117.9(3) no . . . .
C18 Fe2 C13 C18 0.0(2) no . . . .
C18 Fe2 C13 C33 -120.4(4) no . . . .
C13 Fe2 C32 C38 98.3(3) no . . . .
C13 Fe2 C32 C39 -143.3(2) no . . . .
C32 Fe2 C13 C18 -139.5(2) no . . . .
C32 Fe2 C13 C33 100.0(3) no . . . .
C13 Fe2 C33 C6 -119.5(3) no . . . .
C13 Fe2 C33 C13 0.0(2) no . . . .
C33 Fe2 C13 C18 120.4(4) no . . . .
C33 Fe2 C13 C33 0.0(2) no . . . .
C13 Fe2 C37 C34 -179.5(2) no . . . .
C13 Fe2 C37 C38 -60.3(4) no . . . .
C37 Fe2 C13 C18 -58.8(4) no . . . .
C37 Fe2 C13 C33 -179.2(3) no . . . .
C13 Fe2 C38 C32 -98.5(3) no . . . .
C13 Fe2 C38 C37 142.3(2) no . . . .
C38 Fe2 C13 C18 -95.8(3) no . . . .
C38 Fe2 C13 C33 143.7(2) no . . . .
C13 Fe2 C39 C32 59.4(4) no . . . .
C13 Fe2 C39 C34 178.3(2) no . . . .
C39 Fe2 C13 C18 -176.4(3) no . . . .
C39 Fe2 C13 C33 63.2(4) no . . . .
C15 Fe2 C18 C13 -117.9(3) no . . . .
C15 Fe2 C18 C15 0.0(2) no . . . .
C18 Fe2 C15 C6 121.0(3) no . . . .
C18 Fe2 C15 C18 0.0(2) no . . . .
C18 Fe2 C15 C26 -129.7(5) no . . . .
C15 Fe2 C33 C6 -38.55(19) no . . . .
C15 Fe2 C33 C13 80.9(2) no . . . .
C33 Fe2 C15 C6 38.21(19) no . . . .
C33 Fe2 C15 C18 -82.7(2) no . . . .
C33 Fe2 C15 C26 147.6(4) no . . . .
C15 Fe2 C34 C37 -96.4(3) no . . . .
C15 Fe2 C34 C39 144.3(2) no . . . .
C34 Fe2 C15 C6 -98.8(2) no . . . .
C34 Fe2 C15 C18 140.3(2) no . . . .
C34 Fe2 C15 C26 10.6(4) no . . . .
C15 Fe2 C37 C34 100.2(2) no . . . .
C15 Fe2 C37 C38 -140.6(2) no . . . .
C37 Fe2 C15 C6 -141.8(2) no . . . .
C37 Fe2 C15 C18 97.3(3) no . . . .
C37 Fe2 C15 C26 -32.4(4) no . . . .
C15 Fe2 C38 C32 -179.2(2) no . . . .
C15 Fe2 C38 C37 61.6(4) no . . . .
C38 Fe2 C15 C6 -179.2(3) no . . . .
C38 Fe2 C15 C18 59.8(4) no . . . .
C38 Fe2 C15 C26 -69.9(5) no . . . .
C15 Fe2 C39 C32 -177.8(2) no . . . .
C15 Fe2 C39 C34 -58.9(4) no . . . .
C39 Fe2 C15 C6 -61.9(4) no . . . .
C39 Fe2 C15 C18 177.1(3) no . . . .
C39 Fe2 C15 C26 47.5(5) no . . . .
C18 Fe2 C32 C38 58.9(5) no . . . .
C18 Fe2 C32 C39 177.3(2) no . . . .
C32 Fe2 C18 C13 64.2(4) no . . . .
C32 Fe2 C18 C15 -178.0(3) no . . . .
C18 Fe2 C33 C6 -82.3(2) no . . . .
C18 Fe2 C33 C13 37.20(19) no . . . .
C33 Fe2 C18 C13 -37.07(19) no . . . .
C33 Fe2 C18 C15 80.8(2) no . . . .
C18 Fe2 C34 C37 -57.2(4) no . . . .
C18 Fe2 C34 C39 -176.5(2) no . . . .
C34 Fe2 C18 C13 178.4(3) no . . . .
C34 Fe2 C18 C15 -63.8(4) no . . . .
C18 Fe2 C37 C34 143.8(2) no . . . .
C18 Fe2 C37 C38 -97.0(3) no . . . .
C37 Fe2 C18 C13 143.3(2) no . . . .
C37 Fe2 C18 C15 -98.8(3) no . . . .
C18 Fe2 C38 C32 -142.4(2) no . . . .
C18 Fe2 C38 C37 98.4(3) no . . . .
C38 Fe2 C18 C13 100.4(3) no . . . .
C38 Fe2 C18 C15 -141.7(2) no . . . .
C32 Fe2 C33 C6 143.1(3) no . . . .
C32 Fe2 C33 C13 -97.4(3) no . . . .
C33 Fe2 C32 C38 142.5(2) no . . . .
C33 Fe2 C32 C39 -99.0(3) no . . . .
C32 Fe2 C34 C37 81.6(3) no . . . .
C32 Fe2 C34 C39 -37.8(2) no . . . .
C34 Fe2 C32 C38 -80.6(3) no . . . .
C34 Fe2 C32 C39 37.8(2) no . . . .
C32 Fe2 C37 C34 -81.5(3) no . . . .
C32 Fe2 C37 C38 37.7(3) no . . . .
C37 Fe2 C32 C38 -37.5(3) no . . . .
C37 Fe2 C32 C39 81.0(3) no . . . .
C32 Fe2 C38 C32 0.0(4) no . . . .
C32 Fe2 C38 C37 -119.2(5) no . . . .
C38 Fe2 C32 C38 0.0(3) no . . . .
C38 Fe2 C32 C39 118.4(5) no . . . .
C32 Fe2 C39 C32 0.0(3) no . . . .
C32 Fe2 C39 C34 118.9(4) no . . . .
C39 Fe2 C32 C38 -118.4(5) no . . . .
C39 Fe2 C32 C39 0.0(3) no . . . .
C33 Fe2 C34 C37 -179.2(2) no . . . .
C33 Fe2 C34 C39 61.5(4) no . . . .
C34 Fe2 C33 C6 61.0(4) no . . . .
C34 Fe2 C33 C13 -179.5(3) no . . . .
C33 Fe2 C38 C32 -61.3(5) no . . . .
C33 Fe2 C38 C37 179.5(2) no . . . .
C38 Fe2 C33 C6 -178.8(3) no . . . .
C38 Fe2 C33 C13 -59.3(4) no . . . .
C33 Fe2 C39 C32 98.7(2) no . . . .
C33 Fe2 C39 C34 -142.4(2) no . . . .
C39 Fe2 C33 C6 99.2(3) no . . . .
C39 Fe2 C33 C13 -141.3(2) no . . . .
C34 Fe2 C37 C34 0.0(3) no . . . .
C34 Fe2 C37 C38 119.2(4) no . . . .
C37 Fe2 C34 C37 -0.0(3) no . . . .
C37 Fe2 C34 C39 -119.3(4) no . . . .
C34 Fe2 C38 C32 81.9(3) no . . . .
C34 Fe2 C38 C37 -37.3(3) no . . . .
C38 Fe2 C34 C37 37.6(3) no . . . .
C38 Fe2 C34 C39 -81.7(3) no . . . .
C34 Fe2 C39 C32 -118.9(4) no . . . .
C34 Fe2 C39 C34 -0.0(3) no . . . .
C39 Fe2 C34 C37 119.3(5) no . . . .
C39 Fe2 C34 C39 0.0(3) no . . . .
C37 Fe2 C38 C32 119.2(5) no . . . .
C37 Fe2 C38 C37 0.0(3) no . . . .
C38 Fe2 C37 C34 -119.2(4) no . . . .
C38 Fe2 C37 C38 0.0(3) no . . . .
C37 Fe2 C39 C32 -81.7(3) no . . . .
C37 Fe2 C39 C34 37.2(2) no . . . .
C39 Fe2 C37 C34 -37.7(3) no . . . .
C39 Fe2 C37 C38 81.5(3) no . . . .
C38 Fe2 C39 C32 -38.1(2) no . . . .
C38 Fe2 C39 C34 80.8(3) no . . . .
C39 Fe2 C38 C32 38.0(3) no . . . .
C39 Fe2 C38 C37 -81.2(3) no . . . .
C6 Si3 C16 C9 -178.2(4) no . . . .
C6 Si3 C16 C26 2.2(3) no . . . .
C16 Si3 C6 Fe2 73.7(3) no . . . .
C16 Si3 C6 C15 -2.5(3) no . . . .
C16 Si3 C6 C33 176.9(5) no . . . .
C17 Si3 C6 Fe2 -46.0(4) no . . . .
C17 Si3 C6 C15 -122.2(3) no . . . .
C17 Si3 C6 C33 57.2(6) no . . . .
C35 Si3 C6 Fe2 -171.6(3) no . . . .
C35 Si3 C6 C15 112.2(3) no . . . .
C35 Si3 C6 C33 -68.4(6) no . . . .
C17 Si3 C16 C9 -57.0(5) no . . . .
C17 Si3 C16 C26 123.4(3) no . . . .
C35 Si3 C16 C9 66.9(5) no . . . .
C35 Si3 C16 C26 -112.7(3) no . . . .
C21 Si4 C19 C5 122.0(3) no . . . .
C21 Si4 C19 C20 -59.1(5) no . . . .
C19 Si4 C22 Fe1 74.0(3) no . . . .
C19 Si4 C22 C8 -172.5(6) no . . . .
C19 Si4 C22 C10 -3.0(3) no . . . .
C22 Si4 C19 C5 1.3(3) no . . . .
C22 Si4 C19 C20 -179.8(4) no . . . .
C40 Si4 C19 C5 -113.3(3) no . . . .
C40 Si4 C19 C20 65.6(5) no . . . .
C21 Si4 C22 Fe1 -44.8(4) no . . . .
C21 Si4 C22 C8 68.7(6) no . . . .
C21 Si4 C22 C10 -121.8(3) no . . . .
C40 Si4 C22 Fe1 -172.0(3) no . . . .
C40 Si4 C22 C8 -58.5(6) no . . . .
C40 Si4 C22 C10 111.0(3) no . . . .
C10 C5 C19 Si4 0.8(5) no . . . .
C10 C5 C19 C20 -178.3(3) no . . . .
C19 C5 C10 Fe1 -88.4(5) no . . . .
C19 C5 C10 C7 174.3(4) no . . . .
C19 C5 C10 C22 -3.4(6) no . . . .
C10 C5 C25 C30 177.7(4) no . . . .
C25 C5 C10 Fe1 93.5(6) no . . . .
C25 C5 C10 C7 -3.8(8) no . . . .
C25 C5 C10 C22 178.5(4) no . . . .
C19 C5 C25 C30 -0.3(7) no . . . .
C25 C5 C19 Si4 179.0(4) no . . . .
C25 C5 C19 C20 -0.0(7) no . . . .
Fe2 C6 C15 Fe2 0.00(2) no . . . .
Fe2 C6 C15 C18 58.9(3) no . . . .
Fe2 C6 C15 C26 -118.2(3) no . . . .
Fe2 C6 C33 Fe2 0.000(18) no . . . .
Fe2 C6 C33 C13 -58.9(3) no . . . .
Si3 C6 C15 Fe2 120.5(3) no . . . .
Si3 C6 C15 C18 179.4(2) no . . . .
Si3 C6 C15 C26 2.3(5) no . . . .
Si3 C6 C33 Fe2 -120.8(6) no . . . .
Si3 C6 C33 C13 -179.7(4) no . . . .
C15 C6 C33 Fe2 58.6(3) no . . . .
C15 C6 C33 C13 -0.3(5) no . . . .
C33 C6 C15 Fe2 -59.2(3) no . . . .
C33 C6 C15 C18 -0.3(5) no . . . .
C33 C6 C15 C26 -177.3(3) no . . . .
Fe1 C7 C10 Fe1 0.000(19) no . . . .
Fe1 C7 C10 C5 122.9(5) no . . . .
Fe1 C7 C10 C22 -59.3(3) no . . . .
Fe1 C7 C29 Fe1 0.00(2) no . . . .
Fe1 C7 C29 C8 59.2(3) no . . . .
C10 C7 C29 Fe1 -59.9(3) no . . . .
C10 C7 C29 C8 -0.6(5) no . . . .
C29 C7 C10 Fe1 59.9(3) no . . . .
C29 C7 C10 C5 -177.2(4) no . . . .
C29 C7 C10 C22 0.6(5) no . . . .
Fe1 C8 C22 Fe1 0.000(18) no . . . .
Fe1 C8 C22 Si4 -131.7(6) no . . . .
Fe1 C8 C22 C10 58.8(3) no . . . .
Fe1 C8 C29 Fe1 0.000(18) no . . . .
Fe1 C8 C29 C7 -58.8(3) no . . . .
C22 C8 C29 Fe1 59.2(3) no . . . .
C22 C8 C29 C7 0.4(5) no . . . .
C29 C8 C22 Fe1 -58.8(3) no . . . .
C29 C8 C22 Si4 169.5(5) no . . . .
C29 C8 C22 C10 -0.0(5) no . . . .
C11 C9 C16 Si3 -179.2(4) no . . . .
C11 C9 C16 C26 0.4(7) no . . . .
C16 C9 C11 C24 0.7(8) no . . . .
Fe1 C10 C22 Fe1 0.00(2) no . . . .
Fe1 C10 C22 Si4 127.3(3) no . . . .
Fe1 C10 C22 C8 -59.0(2) no . . . .
C5 C10 C22 Fe1 -123.1(4) no . . . .
C5 C10 C22 Si4 4.2(5) no . . . .
C5 C10 C22 C8 177.9(3) no . . . .
C7 C10 C22 Fe1 58.6(3) no . . . .
C7 C10 C22 Si4 -174.1(3) no . . . .
C7 C10 C22 C8 -0.4(5) no . . . .
C9 C11 C24 C28 -1.2(8) no . . . .
Fe1 C12 C31 Fe1 0.00(2) no . . . .
Fe1 C12 C31 C27 59.2(3) no . . . .
Fe1 C12 C36 Fe1 0.000(19) no . . . .
Fe1 C12 C36 C23 -58.8(3) no . . . .
C31 C12 C36 Fe1 58.5(4) no . . . .
C31 C12 C36 C23 -0.3(6) no . . . .
C36 C12 C31 Fe1 -59.0(4) no . . . .
C36 C12 C31 C27 0.2(6) no . . . .
Fe2 C13 C18 Fe2 0.00(2) no . . . .
Fe2 C13 C18 C15 -59.8(3) no . . . .
Fe2 C13 C33 Fe2 0.000(18) no . . . .
Fe2 C13 C33 C6 59.4(3) no . . . .
C18 C13 C33 Fe2 -58.7(3) no . . . .
C18 C13 C33 C6 0.7(5) no . . . .
C33 C13 C18 Fe2 59.0(3) no . . . .
C33 C13 C18 C15 -0.8(5) no . . . .
C20 C14 C30 C25 0.2(8) no . . . .
C30 C14 C20 C19 -0.6(8) no . . . .
Fe2 C15 C18 Fe2 0.00(2) no . . . .
Fe2 C15 C18 C13 59.9(3) no . . . .
Fe2 C15 C26 C16 -83.6(4) no . . . .
Fe2 C15 C26 C28 96.3(5) no . . . .
C6 C15 C18 Fe2 -59.2(3) no . . . .
C6 C15 C18 C13 0.7(5) no . . . .
C6 C15 C26 C16 -0.7(6) no . . . .
C6 C15 C26 C28 179.3(4) no . . . .
C18 C15 C26 C16 -176.8(5) no . . . .
C18 C15 C26 C28 3.1(8) no . . . .
C26 C15 C18 Fe2 117.2(6) no . . . .
C26 C15 C18 C13 177.0(5) no . . . .
Si3 C16 C26 C15 -1.3(5) no . . . .
Si3 C16 C26 C28 178.7(3) no . . . .
C9 C16 C26 C15 179.0(4) no . . . .
C9 C16 C26 C28 -1.0(7) no . . . .
Si4 C19 C20 C14 -178.3(3) no . . . .
C5 C19 C20 C14 0.5(7) no . . . .
Fe1 C23 C27 Fe1 0.000(18) no . . . .
Fe1 C23 C27 C31 -60.2(3) no . . . .
Fe1 C23 C36 Fe1 0.000(19) no . . . .
Fe1 C23 C36 C12 59.5(3) no . . . .
C27 C23 C36 Fe1 -59.2(4) no . . . .
C27 C23 C36 C12 0.3(6) no . . . .
C36 C23 C27 Fe1 60.0(4) no . . . .
C36 C23 C27 C31 -0.2(6) no . . . .
C11 C24 C28 C26 0.7(7) no . . . .
C5 C25 C30 C14 0.3(8) no . . . .
C15 C26 C28 C24 -179.5(4) no . . . .
C16 C26 C28 C24 0.4(7) no . . . .
Fe1 C27 C31 Fe1 0.00(2) no . . . .
Fe1 C27 C31 C12 -60.1(3) no . . . .
C23 C27 C31 Fe1 60.1(4) no . . . .
C23 C27 C31 C12 -0.0(6) no . . . .
Fe2 C32 C38 Fe2 0.00(2) no . . . .
Fe2 C32 C38 C37 59.4(4) no . . . .
Fe2 C32 C39 Fe2 0.00(2) no . . . .
Fe2 C32 C39 C34 -59.9(4) no . . . .
C38 C32 C39 Fe2 60.7(4) no . . . .
C38 C32 C39 C34 0.8(7) no . . . .
C39 C32 C38 Fe2 -60.4(4) no . . . .
C39 C32 C38 C37 -1.0(7) no . . . .
Fe2 C34 C37 Fe2 0.000(18) no . . . .
Fe2 C34 C37 C38 -59.6(3) no . . . .
Fe2 C34 C39 Fe2 0.00(2) no . . . .
Fe2 C34 C39 C32 59.5(4) no . . . .
C37 C34 C39 Fe2 -59.8(4) no . . . .
C37 C34 C39 C32 -0.3(6) no . . . .
C39 C34 C37 Fe2 59.2(4) no . . . .
C39 C34 C37 C38 -0.4(6) no . . . .
Fe2 C37 C38 Fe2 0.000(18) no . . . .
Fe2 C37 C38 C32 -58.8(3) no . . . .
C34 C37 C38 Fe2 59.6(4) no . . . .
C34 C37 C38 C32 0.8(6) no . . . .
